data_4301555
loop_
_publ_author_name
'William J. Evans'
'Sara E. Lorenz'
'Joseph W. Ziller'

_publ_section_title
;
Investigating Metal Size Effects in the Ln2(\m-\h2:\h2-N2) Reduction
System: Reductive Reactivity with Complexes of the Largest and Smallest
Trivalent Lanthanide Ions, La3+ and Lu3+
;
_journal_name_full 'Inorganic Chemistry'
_journal_page_first 2001
_journal_page_last 2009
_journal_paper_doi 10.1021/ic801853d
_journal_volume 48
_journal_year 2009
_chemical_formula_sum 'C52 H68 La2 N2 O'
_chemical_formula_weight 1014.90
_chemical_name_systematic
; 
 ? 
;
_space_group_IT_number 14
_symmetry_cell_setting monoclinic
_symmetry_space_group_name_Hall '-P 2yn'
_symmetry_space_group_name_H-M 'P 1 21/n 1'
_atom_sites_solution_hydrogens geom
_atom_sites_solution_primary direct
_atom_sites_solution_secondary difmap
_audit_creation_method SHELXTL
_cell_angle_alpha 90.00
_cell_angle_beta 92.835(2)
_cell_angle_gamma 90.00
_cell_formula_units_Z 4
_cell_length_a 9.8474(11)
_cell_length_b 20.507(2)
_cell_length_c 23.444(3)
_cell_measurement_temperature 158(2)
_cell_volume 4728.5(9)
_computing_cell_refinement 'Bruker SMART/SAINT'
_computing_data_collection 'Bruker SMART'
_computing_data_reduction 'Bruker SAINT'
_computing_molecular_graphics 'Bruker SHELXTL'
_computing_publication_material 'Bruker SHELXTL'
_computing_structure_refinement 'Bruker SHELXTL'
_computing_structure_solution 'Bruker SHELXTL'
_diffrn_ambient_temperature 158(2)
_diffrn_measured_fraction_theta_full 0.998
_diffrn_measured_fraction_theta_max 0.998
_diffrn_measurement_device_type 'CCD area detector'
_diffrn_measurement_method 'omega scans'
_diffrn_radiation_monochromator graphite
_diffrn_radiation_source 'sealed tube'
_diffrn_radiation_type MoK\a
_diffrn_radiation_wavelength 0.71073
_diffrn_reflns_av_R_equivalents 0.0701
_diffrn_reflns_av_sigmaI/netI 0.0624
_diffrn_reflns_limit_h_max 12
_diffrn_reflns_limit_h_min -12
_diffrn_reflns_limit_k_max 25
_diffrn_reflns_limit_k_min -25
_diffrn_reflns_limit_l_max 29
_diffrn_reflns_limit_l_min -29
_diffrn_reflns_number 45372
_diffrn_reflns_theta_full 26.37
_diffrn_reflns_theta_max 26.37
_diffrn_reflns_theta_min 1.74
_diffrn_standards_decay_% '< 1.0'
_diffrn_standards_interval_count 'initial 50 frames recollected'
_diffrn_standards_number '50 frames'
_exptl_absorpt_coefficient_mu 1.820
_exptl_absorpt_correction_T_max 0.9308
_exptl_absorpt_correction_T_min 0.6590
_exptl_absorpt_correction_type multi-scan
_exptl_absorpt_process_details 'Bruker SADABS'
_exptl_crystal_colour red
_exptl_crystal_density_diffrn 1.426
_exptl_crystal_density_meas ?
_exptl_crystal_density_method 'not measured'
_exptl_crystal_description plate
_exptl_crystal_F_000 2064
_exptl_crystal_size_max 0.25
_exptl_crystal_size_mid 0.17
_exptl_crystal_size_min 0.04
_refine_diff_density_max 0.852
_refine_diff_density_min -0.827
_refine_diff_density_rms 0.127
_refine_ls_extinction_method none
_refine_ls_goodness_of_fit_ref 1.079
_refine_ls_hydrogen_treatment constr
_refine_ls_matrix_type full
_refine_ls_number_parameters 530
_refine_ls_number_reflns 9658
_refine_ls_number_restraints 0
_refine_ls_restrained_S_all 1.079
_refine_ls_R_factor_all 0.0808
_refine_ls_R_factor_gt 0.0373
_refine_ls_shift/su_max 0.001
_refine_ls_shift/su_mean 0.000
_refine_ls_structure_factor_coef Fsqd
_refine_ls_weighting_details 'calc w=1/[\s^2^(Fo^2^)+(0.0138P)^2^+14.6258P] where P=(Fo^2^+2Fc^2^)/3'
_refine_ls_weighting_scheme calc
_refine_ls_wR_factor_gt 0.0678
_refine_ls_wR_factor_ref 0.0820
_reflns_number_gt 6611
_reflns_number_total 9658
_reflns_threshold_expression >2sigma(I)
_cod_data_source_file ic801853d_si_001_1.cif
_cod_data_source_block sek6
_cod_depositor_comments
;
The following automatic conversions were performed:
'_symmetry_cell_setting' value 'Monoclinic' changed to 'monoclinic'
according to '/home/saulius/struct/CIF-dictionaries/cif_core.dic'
dictionary named 'cif_core.dic' version 2.4.1 from 2010-06-29.

Automatic conversion script
Id: cif_fix_enum 1527 2010-12-29 10:47:43Z saulius 

The following automatic conversions were performed:

'_exptl_crystal_density_meas' value 'n/a' was changed to '?' - the
value is perceived as not measured.

Automatic conversion script
Id: cif_fix_values 3008 2015-01-20 13:52:24Z robertas 
;
_cod_original_cell_volume 4728.4(9)
_cod_original_sg_symbol_H-M 'P 21/n'
_cod_database_code 4301555

loop_
_symmetry_equiv_pos_as_xyz
'x, y, z'
'-x+1/2, y+1/2, -z+1/2'
'-x, -y, -z'
'x-1/2, -y-1/2, z-1/2'

loop_
_atom_site_label
_atom_site_type_symbol
_atom_site_fract_x
_atom_site_fract_y
_atom_site_fract_z
_atom_site_U_iso_or_equiv
_atom_site_adp_type
_atom_site_occupancy
_atom_site_symmetry_multiplicity
_atom_site_calc_flag
_atom_site_refinement_flags
_atom_site_disorder_assembly
_atom_site_disorder_group
La1 La 0.12444(3) 0.461134(14) 0.204065(13) 0.02223(8) Uani 1 1 d . . .
La2 La -0.04092(3) 0.295909(14) 0.446021(13) 0.02229(8) Uani 1 1 d . . .
N1 N 0.0525(4) 0.37893(19) 0.27357(17) 0.0238(9) Uani 1 1 d . . .
N2 N -0.0396(4) 0.39426(18) 0.38752(17) 0.0247(10) Uani 1 1 d . . .
O1 O 0.2814(4) 0.54714(17) 0.25617(16) 0.0353(9) Uani 1 1 d . . .
C1 C 0.2970(5) 0.4464(3) 0.1125(2) 0.0351(13) Uani 1 1 d . . .
C2 C 0.3634(5) 0.4071(3) 0.1553(2) 0.0292(12) Uani 1 1 d . . .
C3 C 0.2787(5) 0.3514(3) 0.1634(2) 0.0304(13) Uani 1 1 d . . .
C4 C 0.1624(5) 0.3573(3) 0.1277(2) 0.0332(13) Uani 1 1 d . . .
C5 C 0.1727(6) 0.4156(3) 0.0961(2) 0.0385(14) Uani 1 1 d . . .
H5A H 0.1072 0.4314 0.0684 0.046 Uiso 1 1 calc R . .
C6 C 0.3528(6) 0.5073(3) 0.0872(3) 0.0482(16) Uani 1 1 d . . .
H6A H 0.4486 0.5006 0.0793 0.072 Uiso 1 1 calc R . .
H6B H 0.3451 0.5435 0.1141 0.072 Uiso 1 1 calc R . .
H6C H 0.3011 0.5176 0.0515 0.072 Uiso 1 1 calc R . .
C7 C 0.5045(5) 0.4171(3) 0.1808(2) 0.0370(14) Uani 1 1 d . . .
H7A H 0.5363 0.4608 0.1711 0.056 Uiso 1 1 calc R . .
H7B H 0.5655 0.3843 0.1656 0.056 Uiso 1 1 calc R . .
H7C H 0.5038 0.4127 0.2224 0.056 Uiso 1 1 calc R . .
C8 C 0.3124(6) 0.2934(3) 0.2004(2) 0.0386(14) Uani 1 1 d . . .
H8A H 0.2419 0.2877 0.2280 0.058 Uiso 1 1 calc R . .
H8B H 0.4005 0.3003 0.2208 0.058 Uiso 1 1 calc R . .
H8C H 0.3169 0.2543 0.1765 0.058 Uiso 1 1 calc R . .
C9 C 0.0541(6) 0.3054(3) 0.1207(3) 0.0549(19) Uani 1 1 d . . .
H9A H 0.0306 0.2895 0.1583 0.082 Uiso 1 1 calc R . .
H9B H 0.0885 0.2691 0.0983 0.082 Uiso 1 1 calc R . .
H9C H -0.0269 0.3238 0.1008 0.082 Uiso 1 1 calc R . .
C10 C -0.1195(5) 0.4947(2) 0.1429(2) 0.0308(12) Uani 1 1 d . . .
C11 C -0.0378(5) 0.5520(2) 0.1393(2) 0.0311(12) Uani 1 1 d . . .
C12 C -0.0264(5) 0.5793(2) 0.1948(2) 0.0321(13) Uani 1 1 d . . .
C13 C -0.0976(5) 0.5400(3) 0.2323(2) 0.0313(12) Uani 1 1 d . . .
C14 C -0.1546(5) 0.4878(3) 0.1998(2) 0.0311(13) Uani 1 1 d . . .
H14A H -0.2081 0.4535 0.2141 0.037 Uiso 1 1 calc R . .
C15 C -0.1756(5) 0.4548(3) 0.0938(2) 0.0375(14) Uani 1 1 d . . .
H15A H -0.1848 0.4094 0.1059 0.056 Uiso 1 1 calc R . .
H15B H -0.1138 0.4571 0.0623 0.056 Uiso 1 1 calc R . .
H15C H -0.2649 0.4719 0.0809 0.056 Uiso 1 1 calc R . .
C16 C 0.0127(6) 0.5822(3) 0.0862(2) 0.0410(15) Uani 1 1 d . . .
H16A H 0.1045 0.5995 0.0941 0.062 Uiso 1 1 calc R . .
H16B H -0.0483 0.6178 0.0737 0.062 Uiso 1 1 calc R . .
H16C H 0.0150 0.5492 0.0560 0.062 Uiso 1 1 calc R . .
C17 C 0.0381(6) 0.6452(2) 0.2087(3) 0.0442(16) Uani 1 1 d . . .
H17A H 0.0311 0.6545 0.2494 0.066 Uiso 1 1 calc R . .
H17B H -0.0093 0.6792 0.1861 0.066 Uiso 1 1 calc R . .
H17C H 0.1341 0.6443 0.1995 0.066 Uiso 1 1 calc R . .
C18 C -0.1222(6) 0.5511(3) 0.2946(2) 0.0454(15) Uani 1 1 d . . .
H18A H -0.0571 0.5833 0.3103 0.068 Uiso 1 1 calc R . .
H18B H -0.1106 0.5099 0.3155 0.068 Uiso 1 1 calc R . .
H18C H -0.2150 0.5673 0.2983 0.068 Uiso 1 1 calc R . .
C19 C 0.1647(5) 0.2185(2) 0.4049(2) 0.0276(12) Uani 1 1 d . . .
C20 C 0.1244(6) 0.1850(3) 0.4524(2) 0.0378(15) Uani 1 1 d . . .
C21 C -0.0087(7) 0.1596(3) 0.4395(3) 0.0483(18) Uani 1 1 d . . .
C22 C -0.0478(6) 0.1791(3) 0.3843(3) 0.0447(17) Uani 1 1 d . . .
C23 C 0.0589(5) 0.2155(2) 0.3634(2) 0.0323(13) Uani 1 1 d . . .
H23A H 0.0592 0.2352 0.3267 0.039 Uiso 1 1 calc R . .
C24 C 0.2999(6) 0.2523(3) 0.3983(3) 0.0548(19) Uani 1 1 d . . .
H24A H 0.3737 0.2204 0.4033 0.082 Uiso 1 1 calc R . .
H24B H 0.3119 0.2866 0.4273 0.082 Uiso 1 1 calc R . .
H24C H 0.3016 0.2717 0.3602 0.082 Uiso 1 1 calc R . .
C25 C 0.2125(9) 0.1710(4) 0.5049(3) 0.091(3) Uani 1 1 d . . .
H25A H 0.2748 0.2077 0.5125 0.136 Uiso 1 1 calc R . .
H25B H 0.2651 0.1312 0.4991 0.136 Uiso 1 1 calc R . .
H25C H 0.1553 0.1651 0.5375 0.136 Uiso 1 1 calc R . .
C26 C -0.0903(9) 0.1153(3) 0.4764(4) 0.117(4) Uani 1 1 d . . .
H26A H -0.1817 0.1334 0.4797 0.176 Uiso 1 1 calc R . .
H26B H -0.0450 0.1119 0.5144 0.176 Uiso 1 1 calc R . .
H26C H -0.0969 0.0719 0.4589 0.176 Uiso 1 1 calc R . .
C27 C -0.1768(7) 0.1602(3) 0.3505(4) 0.089(3) Uani 1 1 d . . .
H27A H -0.2534 0.1607 0.3757 0.133 Uiso 1 1 calc R . .
H27B H -0.1665 0.1163 0.3347 0.133 Uiso 1 1 calc R . .
H27C H -0.1939 0.1913 0.3193 0.133 Uiso 1 1 calc R . .
C28 C -0.2606(6) 0.3016(3) 0.5156(2) 0.0459(16) Uani 1 1 d . . .
C29 C -0.2131(5) 0.3658(3) 0.5169(2) 0.0387(14) Uani 1 1 d . . .
C30 C -0.0851(5) 0.3667(3) 0.5473(2) 0.0291(12) Uani 1 1 d . . .
C31 C -0.0537(6) 0.3031(3) 0.5654(2) 0.0319(13) Uani 1 1 d . . .
C32 C -0.1618(7) 0.2632(3) 0.5461(2) 0.0446(16) Uani 1 1 d . . .
H32A H -0.1680 0.2175 0.5524 0.054 Uiso 1 1 calc R . .
C33 C -0.3940(7) 0.2762(5) 0.4891(3) 0.086(3) Uani 1 1 d . . .
H33A H -0.4069 0.2928 0.4500 0.129 Uiso 1 1 calc R . .
H33B H -0.4692 0.2909 0.5117 0.129 Uiso 1 1 calc R . .
H33C H -0.3920 0.2284 0.4884 0.129 Uiso 1 1 calc R . .
C34 C -0.2889(6) 0.4252(3) 0.4941(3) 0.058(2) Uani 1 1 d . . .
H34A H -0.3727 0.4114 0.4733 0.086 Uiso 1 1 calc R . .
H34B H -0.2315 0.4492 0.4683 0.086 Uiso 1 1 calc R . .
H34C H -0.3114 0.4534 0.5260 0.086 Uiso 1 1 calc R . .
C35 C -0.0043(6) 0.4281(2) 0.5597(2) 0.0349(13) Uani 1 1 d . . .
H35A H 0.0883 0.4165 0.5732 0.052 Uiso 1 1 calc R . .
H35B H -0.0479 0.4535 0.5891 0.052 Uiso 1 1 calc R . .
H35C H -0.0009 0.4542 0.5247 0.052 Uiso 1 1 calc R . .
C36 C 0.0677(6) 0.2838(3) 0.6033(2) 0.0465(16) Uani 1 1 d . . .
H36A H 0.1511 0.2989 0.5863 0.070 Uiso 1 1 calc R . .
H36B H 0.0705 0.2362 0.6071 0.070 Uiso 1 1 calc R . .
H36C H 0.0607 0.3036 0.6410 0.070 Uiso 1 1 calc R . .
C37 C 0.1437(5) 0.3930(2) 0.3196(2) 0.0228(11) Uani 1 1 d . . .
C38 C 0.2804(5) 0.4003(2) 0.3114(2) 0.0262(12) Uani 1 1 d . . .
H38A H 0.3129 0.3937 0.2743 0.031 Uiso 1 1 calc R . .
C39 C 0.3738(5) 0.4173(2) 0.3568(3) 0.0344(13) Uani 1 1 d . . .
H39A H 0.4674 0.4231 0.3501 0.041 Uiso 1 1 calc R . .
C40 C 0.3281(6) 0.4253(3) 0.4104(3) 0.0373(14) Uani 1 1 d . . .
H40A H 0.3906 0.4364 0.4410 0.045 Uiso 1 1 calc R . .
C41 C 0.1914(6) 0.4174(2) 0.4206(2) 0.0324(13) Uani 1 1 d . . .
H41A H 0.1617 0.4221 0.4583 0.039 Uiso 1 1 calc R . .
C42 C 0.0965(5) 0.4024(2) 0.3757(2) 0.0224(11) Uani 1 1 d . . .
C43 C -0.1206(5) 0.3668(2) 0.3444(2) 0.0243(11) Uani 1 1 d . . .
C44 C -0.2511(5) 0.3448(2) 0.3568(2) 0.0277(12) Uani 1 1 d . . .
H44A H -0.2826 0.3518 0.3940 0.033 Uiso 1 1 calc R . .
C45 C -0.3358(5) 0.3130(2) 0.3162(2) 0.0323(13) Uani 1 1 d . . .
H45A H -0.4234 0.2984 0.3257 0.039 Uiso 1 1 calc R . .
C46 C -0.2909(6) 0.3031(3) 0.2624(2) 0.0365(13) Uani 1 1 d . . .
H46A H -0.3473 0.2814 0.2344 0.044 Uiso 1 1 calc R . .
C47 C -0.1627(5) 0.3249(2) 0.2489(2) 0.0290(12) Uani 1 1 d . . .
H47A H -0.1337 0.3178 0.2114 0.035 Uiso 1 1 calc R . .
C48 C -0.0758(5) 0.3566(2) 0.2878(2) 0.0254(11) Uani 1 1 d . . .
C49 C 0.4042(6) 0.5792(3) 0.2376(3) 0.0464(16) Uani 1 1 d . . .
H49A H 0.3873 0.5992 0.1995 0.056 Uiso 1 1 calc R . .
H49B H 0.4794 0.5474 0.2355 0.056 Uiso 1 1 calc R . .
C50 C 0.4397(7) 0.6308(3) 0.2815(3) 0.0502(17) Uani 1 1 d . . .
H50A H 0.3945 0.6727 0.2716 0.060 Uiso 1 1 calc R . .
H50B H 0.5392 0.6378 0.2857 0.060 Uiso 1 1 calc R . .
C51 C 0.3852(7) 0.6016(3) 0.3354(3) 0.0532(18) Uani 1 1 d . . .
H51A H 0.4498 0.5695 0.3530 0.064 Uiso 1 1 calc R . .
H51B H 0.3668 0.6359 0.3637 0.064 Uiso 1 1 calc R . .
C52 C 0.2555(6) 0.5689(3) 0.3139(2) 0.0390(14) Uani 1 1 d . . .
H52A H 0.2340 0.5313 0.3384 0.047 Uiso 1 1 calc R . .
H52B H 0.1786 0.6000 0.3134 0.047 Uiso 1 1 calc R . .

loop_
_atom_site_aniso_label
_atom_site_aniso_U_11
_atom_site_aniso_U_22
_atom_site_aniso_U_33
_atom_site_aniso_U_23
_atom_site_aniso_U_13
_atom_site_aniso_U_12
La1 0.02706(16) 0.01862(15) 0.02115(16) -0.00054(13) 0.00241(12) -0.00019(13)
La2 0.02711(16) 0.01898(15) 0.02080(16) 0.00159(13) 0.00140(12) 0.00246(13)
N1 0.029(2) 0.021(2) 0.021(2) 0.0004(18) -0.0011(18) 0.0005(18)
N2 0.034(2) 0.017(2) 0.023(2) 0.0004(18) 0.0010(19) 0.0030(18)
O1 0.041(2) 0.025(2) 0.039(2) -0.0019(18) -0.0015(18) -0.0044(17)
C1 0.034(3) 0.040(3) 0.032(3) -0.001(3) 0.009(3) 0.002(3)
C2 0.026(3) 0.033(3) 0.030(3) -0.004(2) 0.007(2) 0.001(2)
C3 0.030(3) 0.029(3) 0.033(3) -0.011(2) 0.007(2) -0.001(2)
C4 0.031(3) 0.037(3) 0.033(3) -0.017(3) 0.003(3) 0.000(2)
C5 0.034(3) 0.056(4) 0.025(3) -0.012(3) 0.002(3) 0.009(3)
C6 0.056(4) 0.048(4) 0.041(4) 0.010(3) 0.012(3) 0.005(3)
C7 0.031(3) 0.036(3) 0.045(4) 0.001(3) 0.006(3) 0.000(3)
C8 0.043(3) 0.030(3) 0.043(4) -0.011(3) 0.012(3) -0.001(3)
C9 0.045(4) 0.062(4) 0.059(4) -0.042(4) 0.016(3) -0.013(3)
C10 0.031(3) 0.026(3) 0.035(3) -0.001(2) -0.005(2) 0.004(2)
C11 0.034(3) 0.028(3) 0.030(3) 0.007(2) -0.004(2) 0.000(2)
C12 0.037(3) 0.024(3) 0.035(3) 0.000(2) -0.010(3) 0.005(2)
C13 0.034(3) 0.030(3) 0.030(3) -0.002(3) -0.002(2) 0.012(3)
C14 0.028(3) 0.027(3) 0.039(3) 0.003(3) 0.004(2) 0.004(2)
C15 0.032(3) 0.038(3) 0.042(4) -0.012(3) -0.004(3) 0.001(3)
C16 0.050(4) 0.034(3) 0.038(4) 0.014(3) -0.002(3) 0.003(3)
C17 0.059(4) 0.018(3) 0.054(4) 0.001(3) -0.009(3) 0.002(3)
C18 0.054(4) 0.052(4) 0.030(3) -0.010(3) 0.003(3) 0.013(3)
C19 0.026(3) 0.019(3) 0.038(3) -0.004(2) 0.000(2) 0.002(2)
C20 0.055(4) 0.028(3) 0.030(3) 0.005(3) 0.003(3) 0.025(3)
C21 0.054(4) 0.012(3) 0.082(5) 0.011(3) 0.036(4) 0.008(3)
C22 0.034(3) 0.017(3) 0.083(5) -0.010(3) 0.002(3) 0.003(2)
C23 0.040(3) 0.025(3) 0.031(3) -0.005(2) 0.000(3) 0.013(2)
C24 0.033(3) 0.035(3) 0.097(6) -0.015(4) 0.015(4) 0.001(3)
C25 0.124(7) 0.105(7) 0.041(4) -0.001(4) -0.016(4) 0.088(6)
C26 0.137(8) 0.035(4) 0.192(11) 0.039(5) 0.129(8) 0.025(5)
C27 0.048(4) 0.046(4) 0.169(9) -0.055(5) -0.028(5) 0.009(4)
C28 0.035(3) 0.074(5) 0.030(3) -0.006(3) 0.005(3) -0.025(3)
C29 0.030(3) 0.063(4) 0.024(3) -0.010(3) 0.002(2) 0.002(3)
C30 0.033(3) 0.034(3) 0.022(3) -0.001(2) 0.007(2) 0.002(2)
C31 0.051(3) 0.028(3) 0.017(3) 0.002(2) 0.004(2) -0.003(3)
C32 0.066(4) 0.044(4) 0.025(3) 0.002(3) 0.012(3) -0.025(3)
C33 0.058(5) 0.167(9) 0.034(4) -0.007(5) 0.002(3) -0.058(5)
C34 0.042(4) 0.085(5) 0.044(4) -0.031(4) -0.012(3) 0.038(4)
C35 0.053(4) 0.028(3) 0.024(3) 0.001(2) 0.002(3) 0.005(3)
C36 0.076(5) 0.032(3) 0.031(3) 0.002(3) -0.004(3) 0.005(3)
C37 0.024(3) 0.017(2) 0.027(3) 0.002(2) -0.001(2) 0.001(2)
C38 0.034(3) 0.019(3) 0.026(3) -0.001(2) 0.001(2) 0.010(2)
C39 0.028(3) 0.025(3) 0.050(4) -0.007(3) -0.001(3) 0.005(2)
C40 0.036(3) 0.036(3) 0.038(4) -0.012(3) -0.015(3) 0.010(3)
C41 0.043(3) 0.029(3) 0.025(3) -0.006(2) -0.005(3) 0.012(2)
C42 0.030(3) 0.010(2) 0.027(3) -0.002(2) -0.001(2) 0.003(2)
C43 0.032(3) 0.018(2) 0.023(3) 0.007(2) 0.003(2) 0.005(2)
C44 0.033(3) 0.023(3) 0.028(3) 0.003(2) 0.004(2) 0.003(2)
C45 0.035(3) 0.025(3) 0.038(3) -0.002(2) 0.006(3) -0.003(2)
C46 0.040(3) 0.031(3) 0.039(3) -0.003(3) 0.000(3) -0.010(3)
C47 0.037(3) 0.028(3) 0.022(3) 0.004(2) 0.001(2) 0.002(2)
C48 0.031(3) 0.020(3) 0.025(3) 0.004(2) 0.001(2) 0.002(2)
C49 0.051(4) 0.036(3) 0.053(4) -0.004(3) 0.009(3) -0.017(3)
C50 0.053(4) 0.042(4) 0.056(4) -0.002(3) 0.006(3) -0.019(3)
C51 0.080(5) 0.034(3) 0.044(4) -0.003(3) -0.009(4) -0.018(3)
C52 0.051(4) 0.024(3) 0.043(4) -0.004(3) 0.006(3) -0.005(3)

loop_
_atom_type_symbol
_atom_type_description
_atom_type_scat_dispersion_real
_atom_type_scat_dispersion_imag
_atom_type_scat_source
C C 0.0033 0.0016 'International Tables Vol C Tables 4.2.6.8 and 6.1.1.4'
H H 0.0000 0.0000 'International Tables Vol C Tables 4.2.6.8 and 6.1.1.4'
N N 0.0061 0.0033 'International Tables Vol C Tables 4.2.6.8 and 6.1.1.4'
O O 0.0106 0.0060 'International Tables Vol C Tables 4.2.6.8 and 6.1.1.4'
La La -0.2871 2.4523 'International Tables Vol C Tables 4.2.6.8 and 6.1.1.4'

loop_
_geom_angle_atom_site_label_1
_geom_angle_atom_site_label_2
_geom_angle_atom_site_label_3
_geom_angle
_geom_angle_site_symmetry_1
_geom_angle_site_symmetry_3
_geom_angle_publ_flag
Cnt1 La1 N1 104.6 . . ?
Cnt1 La1 C37 110.0 . . ?
Cnt1 La1 C38 94.9 . . ?
Cnt1 La1 O1 111.2 . . ?
Cnt2 La1 N1 104.9 . . ?
Cnt2 La1 C37 116.9 . . ?
Cnt2 La1 C38 138.3 . . ?
Cnt2 La1 O1 100.1 . . ?
Cnt1 La1 Cnt2 125.8 . . ?
Cnt3 La2 N2 119.6 . . ?
Cnt3 La2 C42 103.2 . . ?
Cnt3 La2 C43 103.8 . . ?
Cnt3 La2 C44 107.7 . . ?
Cnt4 La2 N2 109.4 . . ?
Cnt4 La2 C42 122.8 . . ?
Cnt4 La2 C43 119.7 . . ?
Cnt4 La2 C44 102.0 . . ?
Cnt3 La2 Cnt4 130.9 . . ?
N1 La1 O1 109.57(12) . . ?
N1 La1 C5 116.18(16) . . ?
O1 La1 C5 122.21(15) . . ?
N1 La1 C14 81.02(14) . . ?
O1 La1 C14 116.30(14) . . ?
C5 La1 C14 104.26(16) . . ?
N1 La1 C1 129.19(15) . . ?
O1 La1 C1 93.63(14) . . ?
C5 La1 C1 29.34(16) . . ?
C14 La1 C1 128.41(16) . . ?
N1 La1 C4 87.41(15) . . ?
O1 La1 C4 135.57(13) . . ?
C5 La1 C4 29.30(16) . . ?
C14 La1 C4 106.57(15) . . ?
C1 La1 C4 48.06(16) . . ?
N1 La1 C10 103.71(14) . . ?
O1 La1 C10 122.88(13) . . ?
C5 La1 C10 78.31(16) . . ?
C14 La1 C10 28.88(15) . . ?
C1 La1 C10 99.74(16) . . ?
C4 La1 C10 89.87(16) . . ?
N1 La1 C13 89.15(14) . . ?
O1 La1 C13 87.18(14) . . ?
C5 La1 C13 125.40(16) . . ?
C14 La1 C13 29.15(15) . . ?
C1 La1 C13 137.98(16) . . ?
C4 La1 C13 135.23(15) . . ?
C10 La1 C13 47.94(15) . . ?
N1 La1 C11 128.82(14) . . ?
O1 La1 C11 96.40(13) . . ?
C5 La1 C11 81.36(17) . . ?
C14 La1 C11 47.81(15) . . ?
C1 La1 C11 90.42(16) . . ?
C4 La1 C11 104.12(16) . . ?
C10 La1 C11 29.19(14) . . ?
C13 La1 C11 47.90(15) . . ?
N1 La1 C12 117.74(15) . . ?
O1 La1 C12 75.83(13) . . ?
C5 La1 C12 109.34(17) . . ?
C14 La1 C12 47.38(15) . . ?
C1 La1 C12 111.43(16) . . ?
C4 La1 C12 132.84(16) . . ?
C10 La1 C12 47.54(15) . . ?
C13 La1 C12 28.71(15) . . ?
C11 La1 C12 28.84(15) . . ?
N1 La1 C2 105.36(14) . . ?
O1 La1 C2 88.25(13) . . ?
C5 La1 C2 47.65(16) . . ?
C14 La1 C2 151.45(16) . . ?
C1 La1 C2 28.79(15) . . ?
C4 La1 C2 47.33(15) . . ?
C10 La1 C2 125.60(15) . . ?
C13 La1 C2 165.48(15) . . ?
C11 La1 C2 119.14(15) . . ?
C12 La1 C2 136.83(16) . . ?
N1 La1 C3 81.94(14) . . ?
O1 La1 C3 111.74(13) . . ?
C5 La1 C3 47.12(17) . . ?
C14 La1 C3 131.93(15) . . ?
C1 La1 C3 47.28(15) . . ?
C4 La1 C3 28.06(15) . . ?
C10 La1 C3 117.92(15) . . ?
C13 La1 C3 160.86(15) . . ?
C11 La1 C3 128.41(16) . . ?
C12 La1 C3 156.20(16) . . ?
C2 La1 C3 28.63(14) . . ?
N1 La1 C37 26.91(12) . . ?
O1 La1 C37 83.36(12) . . ?
C5 La1 C37 130.84(16) . . ?
C14 La1 C37 98.02(14) . . ?
C1 La1 C37 127.91(15) . . ?
C4 La1 C37 102.35(15) . . ?
C10 La1 C37 125.33(14) . . ?
C13 La1 C37 93.95(14) . . ?
C11 La1 C37 141.65(14) . . ?
C12 La1 C37 117.91(14) . . ?
C2 La1 C37 99.20(14) . . ?
C3 La1 C37 85.76(14) . . ?
N1 La1 C38 49.16(13) . . ?
O1 La1 C38 68.80(12) . . ?
C5 La1 C38 120.02(15) . . ?
C14 La1 C38 123.15(15) . . ?
C1 La1 C38 106.14(15) . . ?
C4 La1 C38 97.69(15) . . ?
C10 La1 C38 151.00(15) . . ?
C13 La1 C38 113.14(14) . . ?
C11 La1 C38 158.06(14) . . ?
C12 La1 C38 129.23(14) . . ?
C2 La1 C38 77.82(14) . . ?
C3 La1 C38 73.28(14) . . ?
C37 La1 C38 25.67(12) . . ?
N2 La2 C23 95.00(15) . . ?
N2 La2 C32 133.80(17) . . ?
C23 La2 C32 129.30(18) . . ?
N2 La2 C28 108.75(18) . . ?
C23 La2 C28 138.82(18) . . ?
C32 La2 C28 29.64(18) . . ?
N2 La2 C19 104.64(14) . . ?
C23 La2 C19 29.07(15) . . ?
C32 La2 C19 120.43(18) . . ?
C28 La2 C19 146.04(18) . . ?
N2 La2 C20 133.08(16) . . ?
C23 La2 C20 47.58(16) . . ?
C32 La2 C20 91.79(19) . . ?
C28 La2 C20 118.1(2) . . ?
C19 La2 C20 28.70(15) . . ?
N2 La2 C22 114.71(17) . . ?
C23 La2 C22 29.13(16) . . ?
C32 La2 C22 103.32(19) . . ?
C28 La2 C22 109.92(18) . . ?
C19 La2 C22 48.07(15) . . ?
C20 La2 C22 47.97(18) . . ?
N2 La2 C31 121.21(14) . . ?
C23 La2 C31 139.86(16) . . ?
C32 La2 C31 29.07(16) . . ?
C28 La2 C31 48.56(17) . . ?
C19 La2 C31 116.34(16) . . ?
C20 La2 C31 92.51(16) . . ?
C22 La2 C31 123.94(18) . . ?
N2 La2 C21 141.78(17) . . ?
C23 La2 C21 47.52(17) . . ?
C32 La2 C21 81.94(18) . . ?
C28 La2 C21 99.62(19) . . ?
C19 La2 C21 47.90(15) . . ?
C20 La2 C21 29.50(18) . . ?
C22 La2 C21 28.64(18) . . ?
C31 La2 C21 96.71(18) . . ?
N2 La2 C29 86.07(16) . . ?
C23 La2 C29 163.97(16) . . ?
C32 La2 C29 47.74(19) . . ?
C28 La2 C29 28.85(18) . . ?
C19 La2 C29 164.17(16) . . ?
C20 La2 C29 138.27(17) . . ?
C22 La2 C29 137.66(17) . . ?
C31 La2 C29 47.91(16) . . ?
C21 La2 C29 127.44(18) . . ?
N2 La2 C30 93.02(14) . . ?
C23 La2 C30 165.46(15) . . ?
C32 La2 C30 47.44(16) . . ?
C28 La2 C30 47.91(16) . . ?
C19 La2 C30 136.60(15) . . ?
C20 La2 C30 118.99(16) . . ?
C22 La2 C30 150.56(18) . . ?
C31 La2 C30 28.75(15) . . ?
C21 La2 C30 125.17(18) . . ?
C29 La2 C30 29.02(15) . . ?
N2 La2 C43 28.63(13) . . ?
C23 La2 C43 79.19(15) . . ?
C32 La2 C43 135.75(17) . . ?
C28 La2 C43 106.12(17) . . ?
C19 La2 C43 100.12(15) . . ?
C20 La2 C43 126.28(15) . . ?
C22 La2 C43 90.37(18) . . ?
C31 La2 C43 140.94(15) . . ?
C21 La2 C43 119.01(19) . . ?
C29 La2 C43 94.81(15) . . ?
C30 La2 C43 112.88(14) . . ?
N2 La2 C44 50.40(13) . . ?
C23 La2 C44 88.19(15) . . ?
C32 La2 C44 110.91(17) . . ?
C28 La2 C44 82.34(17) . . ?
C19 La2 C44 115.63(15) . . ?
C20 La2 C44 132.86(15) . . ?
C22 La2 C44 85.91(17) . . ?
C31 La2 C44 127.25(15) . . ?
C21 La2 C44 111.38(19) . . ?
C29 La2 C44 80.16(15) . . ?
C30 La2 C44 106.25(14) . . ?
C43 La2 C44 27.34(13) . . ?
N2 La2 C42 25.92(13) . . ?
C23 La2 C42 82.36(14) . . ?
C32 La2 C42 147.44(15) . . ?
C28 La2 C42 131.19(17) . . ?
C19 La2 C42 82.70(13) . . ?
C20 La2 C42 109.53(15) . . ?
C22 La2 C42 109.24(17) . . ?
C31 La2 C42 122.46(14) . . ?
C21 La2 C42 128.23(14) . . ?
C29 La2 C42 104.31(16) . . ?
C30 La2 C42 100.04(14) . . ?
C43 La2 C42 46.12(13) . . ?
C44 La2 C42 72.58(13) . . ?
C37 N1 C48 115.9(4) . . ?
C37 N1 La1 100.0(3) . . ?
C48 N1 La1 132.2(3) . . ?
C43 N2 C42 115.6(4) . . ?
C43 N2 La2 93.2(3) . . ?
C42 N2 La2 104.1(3) . . ?
C52 O1 C49 108.9(4) . . ?
C52 O1 La1 120.9(3) . . ?
C49 O1 La1 130.1(3) . . ?
C5 C1 C2 107.5(5) . . ?
C5 C1 C6 126.4(5) . . ?
C2 C1 C6 126.0(5) . . ?
C5 C1 La1 73.1(3) . . ?
C2 C1 La1 78.3(3) . . ?
C6 C1 La1 117.3(4) . . ?
C1 C2 C3 107.2(5) . . ?
C1 C2 C7 126.1(5) . . ?
C3 C2 C7 126.2(5) . . ?
C1 C2 La1 72.9(3) . . ?
C3 C2 La1 76.2(3) . . ?
C7 C2 La1 123.1(3) . . ?
C4 C3 C2 108.6(5) . . ?
C4 C3 C8 124.7(5) . . ?
C2 C3 C8 126.5(5) . . ?
C4 C3 La1 72.6(3) . . ?
C2 C3 La1 75.1(3) . . ?
C8 C3 La1 121.9(3) . . ?
C3 C4 C5 108.1(5) . . ?
C3 C4 C9 124.1(6) . . ?
C5 C4 C9 127.5(5) . . ?
C3 C4 La1 79.3(3) . . ?
C5 C4 La1 73.1(3) . . ?
C9 C4 La1 119.2(3) . . ?
C4 C5 C1 108.6(5) . . ?
C4 C5 La1 77.6(3) . . ?
C1 C5 La1 77.6(3) . . ?
C14 C10 C11 107.9(5) . . ?
C14 C10 C15 125.3(5) . . ?
C11 C10 C15 126.3(5) . . ?
C14 C10 La1 74.7(3) . . ?
C11 C10 La1 76.3(3) . . ?
C15 C10 La1 122.1(3) . . ?
C12 C11 C10 106.8(5) . . ?
C12 C11 C16 125.8(5) . . ?
C10 C11 C16 127.0(5) . . ?
C12 C11 La1 75.6(3) . . ?
C10 C11 La1 74.5(3) . . ?
C16 C11 La1 121.0(3) . . ?
C13 C12 C11 109.3(5) . . ?
C13 C12 C17 126.2(5) . . ?
C11 C12 C17 124.1(5) . . ?
C13 C12 La1 74.9(3) . . ?
C11 C12 La1 75.6(3) . . ?
C17 C12 La1 121.9(3) . . ?
C12 C13 C14 107.0(5) . . ?
C12 C13 C18 128.9(5) . . ?
C14 C13 C18 123.9(5) . . ?
C12 C13 La1 76.4(3) . . ?
C14 C13 La1 74.4(3) . . ?
C18 C13 La1 118.5(3) . . ?
C10 C14 C13 109.1(5) . . ?
C10 C14 La1 76.5(3) . . ?
C13 C14 La1 76.5(3) . . ?
C20 C19 C23 107.9(5) . . ?
C20 C19 C24 126.7(5) . . ?
C23 C19 C24 125.4(5) . . ?
C20 C19 La2 76.2(3) . . ?
C23 C19 La2 74.6(3) . . ?
C24 C19 La2 115.6(3) . . ?
C19 C20 C21 107.9(5) . . ?
C19 C20 C25 125.4(6) . . ?
C21 C20 C25 126.3(6) . . ?
C19 C20 La2 75.1(3) . . ?
C21 C20 La2 76.1(3) . . ?
C25 C20 La2 120.8(4) . . ?
C22 C21 C20 107.6(5) . . ?
C22 C21 C26 125.0(7) . . ?
C20 C21 C26 127.2(7) . . ?
C22 C21 La2 74.9(3) . . ?
C20 C21 La2 74.4(3) . . ?
C26 C21 La2 120.0(4) . . ?
C21 C22 C23 107.5(5) . . ?
C21 C22 C27 126.9(7) . . ?
C23 C22 C27 125.4(7) . . ?
C21 C22 La2 76.5(3) . . ?
C23 C22 La2 74.0(3) . . ?
C27 C22 La2 119.2(4) . . ?
C19 C23 C22 109.1(5) . . ?
C19 C23 La2 76.3(3) . . ?
C22 C23 La2 76.9(3) . . ?
C29 C28 C32 107.0(5) . . ?
C29 C28 C33 128.0(7) . . ?
C32 C28 C33 125.0(7) . . ?
C29 C28 La2 77.5(3) . . ?
C32 C28 La2 74.8(3) . . ?
C33 C28 La2 115.3(4) . . ?
C28 C29 C30 108.2(5) . . ?
C28 C29 C34 126.4(5) . . ?
C30 C29 C34 125.3(6) . . ?
C28 C29 La2 73.7(3) . . ?
C30 C29 La2 75.9(3) . . ?
C34 C29 La2 120.1(4) . . ?
C31 C30 C29 108.5(5) . . ?
C31 C30 C35 127.7(5) . . ?
C29 C30 C35 123.7(5) . . ?
C31 C30 La2 74.7(3) . . ?
C29 C30 La2 75.0(3) . . ?
C35 C30 La2 119.2(3) . . ?
C32 C31 C30 107.1(5) . . ?
C32 C31 C36 127.3(5) . . ?
C30 C31 C36 125.4(5) . . ?
C32 C31 La2 73.6(3) . . ?
C30 C31 La2 76.5(3) . . ?
C36 C31 La2 120.0(4) . . ?
C31 C32 C28 109.2(5) . . ?
C31 C32 La2 77.3(3) . . ?
C28 C32 La2 75.6(3) . . ?
C38 C37 N1 120.7(5) . . ?
C38 C37 C42 118.5(5) . . ?
N1 C37 C42 120.7(4) . . ?
C38 C37 La1 81.1(3) . . ?
N1 C37 La1 53.1(2) . . ?
C42 C37 La1 138.4(3) . . ?
C37 C38 C39 121.7(5) . . ?
C37 C38 La1 73.3(3) . . ?
C39 C38 La1 141.1(3) . . ?
C40 C39 C38 119.4(5) . . ?
C39 C40 C41 120.7(5) . . ?
C40 C41 C42 120.7(5) . . ?
N2 C42 C41 119.2(5) . . ?
N2 C42 C37 121.8(4) . . ?
C41 C42 C37 118.9(5) . . ?
N2 C42 La2 50.0(2) . . ?
C41 C42 La2 92.7(3) . . ?
C37 C42 La2 124.5(3) . . ?
N2 C43 C44 118.9(4) . . ?
N2 C43 C48 123.1(4) . . ?
C44 C43 C48 118.0(5) . . ?
N2 C43 La2 58.2(2) . . ?
C44 C43 La2 83.2(3) . . ?
C48 C43 La2 127.6(3) . . ?
C45 C44 C43 122.1(5) . . ?
C45 C44 La2 132.7(3) . . ?
C43 C44 La2 69.5(3) . . ?
C46 C45 C44 119.1(5) . . ?
C45 C46 C47 120.0(5) . . ?
C48 C47 C46 122.8(5) . . ?
C47 C48 N1 122.3(5) . . ?
C47 C48 C43 118.1(5) . . ?
N1 C48 C43 119.6(4) . . ?
O1 C49 C50 106.2(5) . . ?
C49 C50 C51 102.2(5) . . ?
C52 C51 C50 103.0(5) . . ?
O1 C52 C51 105.2(5) . . ?

loop_
_geom_bond_atom_site_label_1
_geom_bond_atom_site_label_2
_geom_bond_distance
_geom_bond_site_symmetry_2
_geom_bond_publ_flag
La1 Cnt1 2.571 . ?
La1 Cnt2 2.558 . ?
La1 N1 2.472(4) . ?
La1 O1 2.609(3) . ?
La1 C5 2.761(5) . ?
La1 C14 2.799(5) . ?
La1 C1 2.819(5) . ?
La1 C4 2.819(5) . ?
La1 C10 2.821(5) . ?
La1 C13 2.825(5) . ?
La1 C11 2.844(5) . ?
La1 C12 2.844(5) . ?
La1 C2 2.888(5) . ?
La1 C3 2.902(5) . ?
La1 C37 3.045(5) . ?
La1 C38 3.141(5) . ?
La2 Cnt3 2.525 . ?
La2 Cnt4 2.534 . ?
La2 N2 2.439(4) . ?
La2 C23 2.761(5) . ?
La2 C32 2.765(5) . ?
La2 C28 2.776(6) . ?
La2 C19 2.782(5) . ?
La2 C20 2.796(5) . ?
La2 C22 2.798(6) . ?
La2 C31 2.811(5) . ?
La2 C21 2.817(5) . ?
La2 C29 2.823(5) . ?
La2 C30 2.835(5) . ?
La2 C43 2.867(5) . ?
La2 C44 3.039(5) . ?
La2 C42 3.089(5) . ?
N1 C37 1.399(6) . ?
N1 C48 1.400(6) . ?
N2 C43 1.376(6) . ?
N2 C42 1.392(6) . ?
O1 C52 1.459(6) . ?
O1 C49 1.462(6) . ?
C1 C5 1.414(8) . ?
C1 C2 1.420(7) . ?
C1 C6 1.499(8) . ?
C2 C3 1.432(7) . ?
C2 C7 1.499(7) . ?
C3 C4 1.389(7) . ?
C3 C8 1.501(7) . ?
C4 C5 1.412(8) . ?
C4 C9 1.510(7) . ?
C10 C14 1.402(7) . ?
C10 C11 1.428(7) . ?
C10 C15 1.496(7) . ?
C11 C12 1.416(7) . ?
C11 C16 1.497(7) . ?
C12 C13 1.406(7) . ?
C12 C17 1.523(7) . ?
C13 C14 1.415(7) . ?
C13 C18 1.508(7) . ?
C19 C20 1.382(7) . ?
C19 C23 1.391(7) . ?
C19 C24 1.516(7) . ?
C20 C21 1.429(9) . ?
C20 C25 1.498(8) . ?
C21 C22 1.389(9) . ?
C21 C26 1.513(8) . ?
C22 C23 1.398(8) . ?
C22 C27 1.514(9) . ?
C28 C29 1.396(8) . ?
C28 C32 1.418(9) . ?
C28 C33 1.518(8) . ?
C29 C30 1.417(7) . ?
C29 C34 1.512(8) . ?
C30 C31 1.402(7) . ?
C30 C35 1.510(7) . ?
C31 C32 1.400(8) . ?
C31 C36 1.506(8) . ?
C37 C38 1.377(7) . ?
C37 C42 1.430(7) . ?
C38 C39 1.416(7) . ?
C39 C40 1.364(8) . ?
C40 C41 1.389(8) . ?
C41 C42 1.407(7) . ?
C43 C44 1.406(7) . ?
C43 C48 1.435(7) . ?
C44 C45 1.395(7) . ?
C45 C46 1.372(7) . ?
C46 C47 1.390(7) . ?
C47 C48 1.380(7) . ?
C49 C50 1.506(8) . ?
C50 C51 1.520(8) . ?
C51 C52 1.506(8) . ?

loop_
_geom_torsion_atom_site_label_1
_geom_torsion_atom_site_label_2
_geom_torsion_atom_site_label_3
_geom_torsion_atom_site_label_4
_geom_torsion
_geom_torsion_site_symmetry_1
_geom_torsion_site_symmetry_2
_geom_torsion_site_symmetry_3
_geom_torsion_site_symmetry_4
_geom_torsion_publ_flag
O1 La1 N1 C37 -13.7(3) . . . . ?
C5 La1 N1 C37 129.9(3) . . . . ?
C14 La1 N1 C37 -128.6(3) . . . . ?
C1 La1 N1 C37 98.4(3) . . . . ?
C4 La1 N1 C37 124.2(3) . . . . ?
C10 La1 N1 C37 -146.6(3) . . . . ?
C13 La1 N1 C37 -100.5(3) . . . . ?
C11 La1 N1 C37 -129.7(3) . . . . ?
C12 La1 N1 C37 -97.6(3) . . . . ?
C2 La1 N1 C37 79.9(3) . . . . ?
C3 La1 N1 C37 96.5(3) . . . . ?
C38 La1 N1 C37 21.7(3) . . . . ?
O1 La1 N1 C48 125.5(4) . . . . ?
C5 La1 N1 C48 -90.8(4) . . . . ?
C14 La1 N1 C48 10.7(4) . . . . ?
C1 La1 N1 C48 -122.3(4) . . . . ?
C4 La1 N1 C48 -96.5(4) . . . . ?
C10 La1 N1 C48 -7.3(4) . . . . ?
C13 La1 N1 C48 38.8(4) . . . . ?
C11 La1 N1 C48 9.6(5) . . . . ?
C12 La1 N1 C48 41.7(5) . . . . ?
C2 La1 N1 C48 -140.8(4) . . . . ?
C3 La1 N1 C48 -124.2(4) . . . . ?
C37 La1 N1 C48 139.3(6) . . . . ?
C38 La1 N1 C48 161.0(5) . . . . ?
C23 La2 N2 C43 56.4(3) . . . . ?
C32 La2 N2 C43 -108.3(3) . . . . ?
C28 La2 N2 C43 -89.4(3) . . . . ?
C19 La2 N2 C43 84.3(3) . . . . ?
C20 La2 N2 C43 88.7(3) . . . . ?
C22 La2 N2 C43 34.1(3) . . . . ?
C31 La2 N2 C43 -141.7(3) . . . . ?
C21 La2 N2 C43 46.3(4) . . . . ?
C29 La2 N2 C43 -107.5(3) . . . . ?
C30 La2 N2 C43 -135.7(3) . . . . ?
C44 La2 N2 C43 -27.1(3) . . . . ?
C42 La2 N2 C43 117.4(4) . . . . ?
C23 La2 N2 C42 -61.0(3) . . . . ?
C32 La2 N2 C42 134.3(3) . . . . ?
C28 La2 N2 C42 153.2(3) . . . . ?
C19 La2 N2 C42 -33.1(3) . . . . ?
C20 La2 N2 C42 -28.6(4) . . . . ?
C22 La2 N2 C42 -83.3(3) . . . . ?
C31 La2 N2 C42 100.9(3) . . . . ?
C21 La2 N2 C42 -71.0(4) . . . . ?
C29 La2 N2 C42 135.1(3) . . . . ?
C30 La2 N2 C42 106.9(3) . . . . ?
C43 La2 N2 C42 -117.4(4) . . . . ?
C44 La2 N2 C42 -144.4(4) . . . . ?
N1 La1 O1 C52 -37.2(4) . . . . ?
C5 La1 O1 C52 -178.2(4) . . . . ?
C14 La1 O1 C52 52.3(4) . . . . ?
C1 La1 O1 C52 -171.2(4) . . . . ?
C4 La1 O1 C52 -144.3(4) . . . . ?
C10 La1 O1 C52 84.8(4) . . . . ?
C13 La1 O1 C52 50.9(4) . . . . ?
C11 La1 O1 C52 98.0(4) . . . . ?
C12 La1 O1 C52 77.6(4) . . . . ?
C2 La1 O1 C52 -142.9(4) . . . . ?
C3 La1 O1 C52 -126.1(4) . . . . ?
C37 La1 O1 C52 -43.4(4) . . . . ?
C38 La1 O1 C52 -65.3(4) . . . . ?
N1 La1 O1 C49 140.4(4) . . . . ?
C5 La1 O1 C49 -0.6(5) . . . . ?
C14 La1 O1 C49 -130.1(4) . . . . ?
C1 La1 O1 C49 6.5(4) . . . . ?
C4 La1 O1 C49 33.3(5) . . . . ?
C10 La1 O1 C49 -97.6(4) . . . . ?
C13 La1 O1 C49 -131.5(4) . . . . ?
C11 La1 O1 C49 -84.4(4) . . . . ?
C12 La1 O1 C49 -104.7(4) . . . . ?
C2 La1 O1 C49 34.8(4) . . . . ?
C3 La1 O1 C49 51.5(5) . . . . ?
C37 La1 O1 C49 134.2(4) . . . . ?
C38 La1 O1 C49 112.4(4) . . . . ?
N1 La1 C1 C5 73.2(4) . . . . ?
O1 La1 C1 C5 -167.8(3) . . . . ?
C14 La1 C1 C5 -39.7(4) . . . . ?
C4 La1 C1 C5 37.4(3) . . . . ?
C10 La1 C1 C5 -43.5(4) . . . . ?
C13 La1 C1 C5 -78.0(4) . . . . ?
C11 La1 C1 C5 -71.3(4) . . . . ?
C12 La1 C1 C5 -91.6(4) . . . . ?
C2 La1 C1 C5 112.5(5) . . . . ?
C3 La1 C1 C5 75.7(4) . . . . ?
C37 La1 C1 C5 107.8(4) . . . . ?
C38 La1 C1 C5 123.2(3) . . . . ?
N1 La1 C1 C2 -39.3(4) . . . . ?
O1 La1 C1 C2 79.7(3) . . . . ?
C5 La1 C1 C2 -112.5(5) . . . . ?
C14 La1 C1 C2 -152.2(3) . . . . ?
C4 La1 C1 C2 -75.1(3) . . . . ?
C10 La1 C1 C2 -156.1(3) . . . . ?
C13 La1 C1 C2 169.5(3) . . . . ?
C11 La1 C1 C2 176.1(3) . . . . ?
C12 La1 C1 C2 155.9(3) . . . . ?
C3 La1 C1 C2 -36.8(3) . . . . ?
C37 La1 C1 C2 -4.7(4) . . . . ?
C38 La1 C1 C2 10.7(3) . . . . ?
N1 La1 C1 C6 -164.0(4) . . . . ?
O1 La1 C1 C6 -45.0(4) . . . . ?
C5 La1 C1 C6 122.8(6) . . . . ?
C14 La1 C1 C6 83.1(5) . . . . ?
C4 La1 C1 C6 160.2(5) . . . . ?
C10 La1 C1 C6 79.2(4) . . . . ?
C13 La1 C1 C6 44.8(5) . . . . ?
C11 La1 C1 C6 51.4(4) . . . . ?
C12 La1 C1 C6 31.2(5) . . . . ?
C2 La1 C1 C6 -124.7(6) . . . . ?
C3 La1 C1 C6 -161.5(5) . . . . ?
C37 La1 C1 C6 -129.4(4) . . . . ?
C38 La1 C1 C6 -114.0(4) . . . . ?
C5 C1 C2 C3 1.3(6) . . . . ?
C6 C1 C2 C3 -175.4(5) . . . . ?
La1 C1 C2 C3 69.1(3) . . . . ?
C5 C1 C2 C7 173.3(5) . . . . ?
C6 C1 C2 C7 -3.4(9) . . . . ?
La1 C1 C2 C7 -118.8(5) . . . . ?
C5 C1 C2 La1 -67.9(4) . . . . ?
C6 C1 C2 La1 115.4(6) . . . . ?
N1 La1 C2 C1 149.4(3) . . . . ?
O1 La1 C2 C1 -100.8(3) . . . . ?
C5 La1 C2 C1 37.8(3) . . . . ?
C14 La1 C2 C1 49.8(5) . . . . ?
C4 La1 C2 C1 77.9(3) . . . . ?
C10 La1 C2 C1 29.5(4) . . . . ?
C13 La1 C2 C1 -29.1(8) . . . . ?
C11 La1 C2 C1 -4.4(4) . . . . ?
C12 La1 C2 C1 -33.8(4) . . . . ?
C3 La1 C2 C1 113.2(5) . . . . ?
C37 La1 C2 C1 176.2(3) . . . . ?
C38 La1 C2 C1 -169.5(3) . . . . ?
N1 La1 C2 C3 36.2(3) . . . . ?
O1 La1 C2 C3 146.0(3) . . . . ?
C5 La1 C2 C3 -75.4(3) . . . . ?
C14 La1 C2 C3 -63.3(5) . . . . ?
C1 La1 C2 C3 -113.2(5) . . . . ?
C4 La1 C2 C3 -35.3(3) . . . . ?
C10 La1 C2 C3 -83.7(3) . . . . ?
C13 La1 C2 C3 -142.3(6) . . . . ?
C11 La1 C2 C3 -117.6(3) . . . . ?
C12 La1 C2 C3 -146.9(3) . . . . ?
C37 La1 C2 C3 63.1(3) . . . . ?
C38 La1 C2 C3 77.4(3) . . . . ?
N1 La1 C2 C7 -88.3(4) . . . . ?
O1 La1 C2 C7 21.6(4) . . . . ?
C5 La1 C2 C7 160.1(5) . . . . ?
C14 La1 C2 C7 172.2(4) . . . . ?
C1 La1 C2 C7 122.3(6) . . . . ?
C4 La1 C2 C7 -159.8(5) . . . . ?
C10 La1 C2 C7 151.8(4) . . . . ?
C13 La1 C2 C7 93.3(7) . . . . ?
C11 La1 C2 C7 117.9(4) . . . . ?
C12 La1 C2 C7 88.6(5) . . . . ?
C3 La1 C2 C7 -124.5(6) . . . . ?
C37 La1 C2 C7 -61.4(4) . . . . ?
C38 La1 C2 C7 -47.1(4) . . . . ?
C1 C2 C3 C4 -1.4(6) . . . . ?
C7 C2 C3 C4 -173.4(5) . . . . ?
La1 C2 C3 C4 65.5(4) . . . . ?
C1 C2 C3 C8 174.2(5) . . . . ?
C7 C2 C3 C8 2.2(8) . . . . ?
La1 C2 C3 C8 -119.0(5) . . . . ?
C1 C2 C3 La1 -66.9(4) . . . . ?
C7 C2 C3 La1 121.1(5) . . . . ?
N1 La1 C3 C4 99.7(3) . . . . ?
O1 La1 C3 C4 -152.4(3) . . . . ?
C5 La1 C3 C4 -38.0(3) . . . . ?
C14 La1 C3 C4 29.5(4) . . . . ?
C1 La1 C3 C4 -78.4(4) . . . . ?
C10 La1 C3 C4 -1.6(4) . . . . ?
C13 La1 C3 C4 36.7(6) . . . . ?
C11 La1 C3 C4 -34.4(4) . . . . ?
C12 La1 C3 C4 -47.8(5) . . . . ?
C2 La1 C3 C4 -115.4(5) . . . . ?
C37 La1 C3 C4 126.5(3) . . . . ?
C38 La1 C3 C4 149.4(4) . . . . ?
N1 La1 C3 C2 -144.9(3) . . . . ?
O1 La1 C3 C2 -36.9(3) . . . . ?
C5 La1 C3 C2 77.4(3) . . . . ?
C14 La1 C3 C2 145.0(3) . . . . ?
C1 La1 C3 C2 37.1(3) . . . . ?
C4 La1 C3 C2 115.4(5) . . . . ?
C10 La1 C3 C2 113.8(3) . . . . ?
C13 La1 C3 C2 152.1(4) . . . . ?
C11 La1 C3 C2 81.1(3) . . . . ?
C12 La1 C3 C2 67.6(5) . . . . ?
C37 La1 C3 C2 -118.1(3) . . . . ?
C38 La1 C3 C2 -95.2(3) . . . . ?
N1 La1 C3 C8 -20.8(4) . . . . ?
O1 La1 C3 C8 87.1(4) . . . . ?
C5 La1 C3 C8 -158.5(5) . . . . ?
C14 La1 C3 C8 -91.0(4) . . . . ?
C1 La1 C3 C8 161.1(5) . . . . ?
C4 La1 C3 C8 -120.5(6) . . . . ?
C10 La1 C3 C8 -122.1(4) . . . . ?
C13 La1 C3 C8 -83.9(6) . . . . ?
C11 La1 C3 C8 -154.9(4) . . . . ?
C12 La1 C3 C8 -168.4(4) . . . . ?
C2 La1 C3 C8 124.0(6) . . . . ?
C37 La1 C3 C8 6.0(4) . . . . ?
C38 La1 C3 C8 28.9(4) . . . . ?
C2 C3 C4 C5 1.0(6) . . . . ?
C8 C3 C4 C5 -174.7(5) . . . . ?
La1 C3 C4 C5 68.1(4) . . . . ?
C2 C3 C4 C9 174.8(5) . . . . ?
C8 C3 C4 C9 -0.9(8) . . . . ?
La1 C3 C4 C9 -118.1(5) . . . . ?
C2 C3 C4 La1 -67.1(4) . . . . ?
C8 C3 C4 La1 117.2(5) . . . . ?
N1 La1 C4 C3 -77.7(3) . . . . ?
O1 La1 C4 C3 38.0(4) . . . . ?
C5 La1 C4 C3 112.8(5) . . . . ?
C14 La1 C4 C3 -157.5(3) . . . . ?
C1 La1 C4 C3 75.3(3) . . . . ?
C10 La1 C4 C3 178.6(3) . . . . ?
C13 La1 C4 C3 -163.9(3) . . . . ?
C11 La1 C4 C3 152.8(3) . . . . ?
C12 La1 C4 C3 155.9(3) . . . . ?
C2 La1 C4 C3 36.0(3) . . . . ?
C37 La1 C4 C3 -55.1(3) . . . . ?
C38 La1 C4 C3 -29.5(3) . . . . ?
N1 La1 C4 C5 169.5(3) . . . . ?
O1 La1 C4 C5 -74.8(4) . . . . ?
C14 La1 C4 C5 89.7(3) . . . . ?
C1 La1 C4 C5 -37.5(3) . . . . ?
C10 La1 C4 C5 65.8(3) . . . . ?
C13 La1 C4 C5 83.4(4) . . . . ?
C11 La1 C4 C5 40.1(3) . . . . ?
C12 La1 C4 C5 43.1(4) . . . . ?
C2 La1 C4 C5 -76.7(3) . . . . ?
C3 La1 C4 C5 -112.8(5) . . . . ?
C37 La1 C4 C5 -167.9(3) . . . . ?
C38 La1 C4 C5 -142.3(3) . . . . ?
N1 La1 C4 C9 45.6(5) . . . . ?
O1 La1 C4 C9 161.2(4) . . . . ?
C5 La1 C4 C9 -124.0(6) . . . . ?
C14 La1 C4 C9 -34.2(5) . . . . ?
C1 La1 C4 C9 -161.4(6) . . . . ?
C10 La1 C4 C9 -58.1(5) . . . . ?
C13 La1 C4 C9 -40.6(6) . . . . ?
C11 La1 C4 C9 -83.9(5) . . . . ?
C12 La1 C4 C9 -80.8(5) . . . . ?
C2 La1 C4 C9 159.3(6) . . . . ?
C3 La1 C4 C9 123.3(6) . . . . ?
C37 La1 C4 C9 68.1(5) . . . . ?
C38 La1 C4 C9 93.8(5) . . . . ?
C3 C4 C5 C1 -0.2(6) . . . . ?
C9 C4 C5 C1 -173.7(5) . . . . ?
La1 C4 C5 C1 72.1(4) . . . . ?
C3 C4 C5 La1 -72.4(4) . . . . ?
C9 C4 C5 La1 114.1(5) . . . . ?
C2 C1 C5 C4 -0.7(6) . . . . ?
C6 C1 C5 C4 176.0(5) . . . . ?
La1 C1 C5 C4 -72.2(4) . . . . ?
C2 C1 C5 La1 71.5(4) . . . . ?
C6 C1 C5 La1 -111.8(5) . . . . ?
N1 La1 C5 C4 -11.7(4) . . . . ?
O1 La1 C5 C4 127.0(3) . . . . ?
C14 La1 C5 C4 -98.5(3) . . . . ?
C1 La1 C5 C4 112.6(5) . . . . ?
C10 La1 C5 C4 -111.3(3) . . . . ?
C13 La1 C5 C4 -120.9(3) . . . . ?
C11 La1 C5 C4 -140.8(3) . . . . ?
C12 La1 C5 C4 -147.9(3) . . . . ?
C2 La1 C5 C4 75.5(3) . . . . ?
C3 La1 C5 C4 36.3(3) . . . . ?
C37 La1 C5 C4 15.7(4) . . . . ?
C38 La1 C5 C4 44.5(4) . . . . ?
N1 La1 C5 C1 -124.2(3) . . . . ?
O1 La1 C5 C1 14.5(4) . . . . ?
C14 La1 C5 C1 148.9(3) . . . . ?
C4 La1 C5 C1 -112.6(5) . . . . ?
C10 La1 C5 C1 136.1(4) . . . . ?
C13 La1 C5 C1 126.6(3) . . . . ?
C11 La1 C5 C1 106.6(4) . . . . ?
C12 La1 C5 C1 99.5(3) . . . . ?
C2 La1 C5 C1 -37.0(3) . . . . ?
C3 La1 C5 C1 -76.3(3) . . . . ?
C37 La1 C5 C1 -96.9(4) . . . . ?
C38 La1 C5 C1 -68.1(4) . . . . ?
N1 La1 C10 C14 39.2(3) . . . . ?
O1 La1 C10 C14 -85.4(3) . . . . ?
C5 La1 C10 C14 153.6(3) . . . . ?
C1 La1 C10 C14 173.8(3) . . . . ?
C4 La1 C10 C14 126.5(3) . . . . ?
C13 La1 C10 C14 -36.9(3) . . . . ?
C11 La1 C10 C14 -113.2(5) . . . . ?
C12 La1 C10 C14 -76.0(3) . . . . ?
C2 La1 C10 C14 159.9(3) . . . . ?
C3 La1 C10 C14 127.2(3) . . . . ?
C37 La1 C10 C14 21.4(4) . . . . ?
C38 La1 C10 C14 20.7(5) . . . . ?
N1 La1 C10 C11 152.4(3) . . . . ?
O1 La1 C10 C11 27.8(4) . . . . ?
C5 La1 C10 C11 -93.2(3) . . . . ?
C14 La1 C10 C11 113.2(5) . . . . ?
C1 La1 C10 C11 -73.0(3) . . . . ?
C4 La1 C10 C11 -120.3(3) . . . . ?
C13 La1 C10 C11 76.3(3) . . . . ?
C12 La1 C10 C11 37.2(3) . . . . ?
C2 La1 C10 C11 -86.9(3) . . . . ?
C3 La1 C10 C11 -119.5(3) . . . . ?
C37 La1 C10 C11 134.6(3) . . . . ?
C38 La1 C10 C11 133.9(3) . . . . ?
N1 La1 C10 C15 -83.1(4) . . . . ?
O1 La1 C10 C15 152.2(4) . . . . ?
C5 La1 C10 C15 31.3(4) . . . . ?
C14 La1 C10 C15 -122.3(6) . . . . ?
C1 La1 C10 C15 51.4(4) . . . . ?
C4 La1 C10 C15 4.2(4) . . . . ?
C13 La1 C10 C15 -159.2(5) . . . . ?
C11 La1 C10 C15 124.5(6) . . . . ?
C12 La1 C10 C15 161.6(5) . . . . ?
C2 La1 C10 C15 37.5(5) . . . . ?
C3 La1 C10 C15 4.9(5) . . . . ?
C37 La1 C10 C15 -100.9(4) . . . . ?
C38 La1 C10 C15 -101.6(5) . . . . ?
C14 C10 C11 C12 -0.7(6) . . . . ?
C15 C10 C11 C12 170.8(5) . . . . ?
La1 C10 C11 C12 -69.3(4) . . . . ?
C14 C10 C11 C16 -174.0(5) . . . . ?
C15 C10 C11 C16 -2.5(9) . . . . ?
La1 C10 C11 C16 117.4(5) . . . . ?
C14 C10 C11 La1 68.6(4) . . . . ?
C15 C10 C11 La1 -119.9(5) . . . . ?
N1 La1 C11 C12 77.1(3) . . . . ?
O1 La1 C11 C12 -44.4(3) . . . . ?
C5 La1 C11 C12 -166.1(3) . . . . ?
C14 La1 C11 C12 75.6(3) . . . . ?
C1 La1 C11 C12 -138.1(3) . . . . ?
C4 La1 C11 C12 175.3(3) . . . . ?
C10 La1 C11 C12 112.4(5) . . . . ?
C13 La1 C11 C12 35.9(3) . . . . ?
C2 La1 C11 C12 -136.0(3) . . . . ?
C3 La1 C11 C12 -168.8(3) . . . . ?
C37 La1 C11 C12 43.0(4) . . . . ?
C38 La1 C11 C12 1.6(6) . . . . ?
N1 La1 C11 C10 -35.3(4) . . . . ?
O1 La1 C11 C10 -156.8(3) . . . . ?
C5 La1 C11 C10 81.5(3) . . . . ?
C14 La1 C11 C10 -36.8(3) . . . . ?
C1 La1 C11 C10 109.5(3) . . . . ?
C4 La1 C11 C10 62.9(3) . . . . ?
C13 La1 C11 C10 -76.5(3) . . . . ?
C12 La1 C11 C10 -112.4(5) . . . . ?
C2 La1 C11 C10 111.6(3) . . . . ?
C3 La1 C11 C10 78.8(3) . . . . ?
C37 La1 C11 C10 -69.4(4) . . . . ?
C38 La1 C11 C10 -110.9(4) . . . . ?
N1 La1 C11 C16 -159.4(4) . . . . ?
O1 La1 C11 C16 79.0(4) . . . . ?
C5 La1 C11 C16 -42.7(4) . . . . ?
C14 La1 C11 C16 -160.9(5) . . . . ?
C1 La1 C11 C16 -14.7(4) . . . . ?
C4 La1 C11 C16 -61.2(4) . . . . ?
C10 La1 C11 C16 -124.1(6) . . . . ?
C13 La1 C11 C16 159.4(5) . . . . ?
C12 La1 C11 C16 123.4(6) . . . . ?
C2 La1 C11 C16 -12.5(5) . . . . ?
C3 La1 C11 C16 -45.3(5) . . . . ?
C37 La1 C11 C16 166.4(4) . . . . ?
C38 La1 C11 C16 125.0(5) . . . . ?
C10 C11 C12 C13 0.6(6) . . . . ?
C16 C11 C12 C13 174.0(5) . . . . ?
La1 C11 C12 C13 -68.0(4) . . . . ?
C10 C11 C12 C17 -172.4(5) . . . . ?
C16 C11 C12 C17 1.0(8) . . . . ?
La1 C11 C12 C17 119.1(5) . . . . ?
C10 C11 C12 La1 68.6(3) . . . . ?
C16 C11 C12 La1 -118.0(5) . . . . ?
N1 La1 C12 C13 -5.9(4) . . . . ?
O1 La1 C12 C13 -110.8(3) . . . . ?
C5 La1 C12 C13 129.6(3) . . . . ?
C14 La1 C12 C13 37.8(3) . . . . ?
C1 La1 C12 C13 160.8(3) . . . . ?
C4 La1 C12 C13 108.8(3) . . . . ?
C10 La1 C12 C13 77.3(3) . . . . ?
C11 La1 C12 C13 115.0(5) . . . . ?
C2 La1 C12 C13 177.6(3) . . . . ?
C3 La1 C12 C13 137.2(4) . . . . ?
C37 La1 C12 C13 -36.4(3) . . . . ?
C38 La1 C12 C13 -64.3(4) . . . . ?
N1 La1 C12 C11 -120.9(3) . . . . ?
O1 La1 C12 C11 134.2(3) . . . . ?
C5 La1 C12 C11 14.6(3) . . . . ?
C14 La1 C12 C11 -77.2(3) . . . . ?
C1 La1 C12 C11 45.9(3) . . . . ?
C4 La1 C12 C11 -6.2(4) . . . . ?
C10 La1 C12 C11 -37.7(3) . . . . ?
C13 La1 C12 C11 -115.0(5) . . . . ?
C2 La1 C12 C11 62.6(4) . . . . ?
C3 La1 C12 C11 22.2(6) . . . . ?
C37 La1 C12 C11 -151.4(3) . . . . ?
C38 La1 C12 C11 -179.2(3) . . . . ?
N1 La1 C12 C17 117.6(4) . . . . ?
O1 La1 C12 C17 12.7(4) . . . . ?
C5 La1 C12 C17 -106.9(4) . . . . ?
C14 La1 C12 C17 161.3(5) . . . . ?
C1 La1 C12 C17 -75.6(5) . . . . ?
C4 La1 C12 C17 -127.7(4) . . . . ?
C10 La1 C12 C17 -159.1(5) . . . . ?
C13 La1 C12 C17 123.5(6) . . . . ?
C11 La1 C12 C17 -121.5(6) . . . . ?
C2 La1 C12 C17 -58.9(5) . . . . ?
C3 La1 C12 C17 -99.3(5) . . . . ?
C37 La1 C12 C17 87.1(5) . . . . ?
C38 La1 C12 C17 59.3(5) . . . . ?
C11 C12 C13 C14 -0.3(6) . . . . ?
C17 C12 C13 C14 172.5(5) . . . . ?
La1 C12 C13 C14 -68.7(3) . . . . ?
C11 C12 C13 C18 -175.8(5) . . . . ?
C17 C12 C13 C18 -3.0(9) . . . . ?
La1 C12 C13 C18 115.8(5) . . . . ?
C11 C12 C13 La1 68.4(4) . . . . ?
C17 C12 C13 La1 -118.8(5) . . . . ?
N1 La1 C13 C12 174.8(3) . . . . ?
O1 La1 C13 C12 65.1(3) . . . . ?
C5 La1 C13 C12 -63.2(4) . . . . ?
C14 La1 C13 C12 -112.3(5) . . . . ?
C1 La1 C13 C12 -27.2(4) . . . . ?
C4 La1 C13 C12 -99.8(4) . . . . ?
C10 La1 C13 C12 -75.8(3) . . . . ?
C11 La1 C13 C12 -36.1(3) . . . . ?
C2 La1 C13 C12 -6.7(8) . . . . ?
C3 La1 C13 C12 -123.3(5) . . . . ?
C37 La1 C13 C12 148.3(3) . . . . ?
C38 La1 C13 C12 130.6(3) . . . . ?
N1 La1 C13 C14 -72.9(3) . . . . ?
O1 La1 C13 C14 177.5(3) . . . . ?
C5 La1 C13 C14 49.2(4) . . . . ?
C1 La1 C13 C14 85.2(4) . . . . ?
C4 La1 C13 C14 12.6(4) . . . . ?
C10 La1 C13 C14 36.5(3) . . . . ?
C11 La1 C13 C14 76.2(3) . . . . ?
C12 La1 C13 C14 112.3(5) . . . . ?
C2 La1 C13 C14 105.6(6) . . . . ?
C3 La1 C13 C14 -10.9(6) . . . . ?
C37 La1 C13 C14 -99.4(3) . . . . ?
C38 La1 C13 C14 -117.0(3) . . . . ?
N1 La1 C13 C18 47.6(4) . . . . ?
O1 La1 C13 C18 -62.0(4) . . . . ?
C5 La1 C13 C18 169.7(4) . . . . ?
C14 La1 C13 C18 120.5(6) . . . . ?
C1 La1 C13 C18 -154.3(4) . . . . ?
C4 La1 C13 C18 133.1(4) . . . . ?
C10 La1 C13 C18 157.0(5) . . . . ?
C11 La1 C13 C18 -163.3(5) . . . . ?
C12 La1 C13 C18 -127.2(6) . . . . ?
C2 La1 C13 C18 -133.9(6) . . . . ?
C3 La1 C13 C18 109.6(6) . . . . ?
C37 La1 C13 C18 21.1(4) . . . . ?
C38 La1 C13 C18 3.5(5) . . . . ?
C11 C10 C14 C13 0.5(6) . . . . ?
C15 C10 C14 C13 -171.1(5) . . . . ?
La1 C10 C14 C13 70.2(4) . . . . ?
C11 C10 C14 La1 -69.7(4) . . . . ?
C15 C10 C14 La1 118.7(5) . . . . ?
C12 C13 C14 C10 -0.1(6) . . . . ?
C18 C13 C14 C10 175.6(5) . . . . ?
La1 C13 C14 C10 -70.2(4) . . . . ?
C12 C13 C14 La1 70.1(4) . . . . ?
C18 C13 C14 La1 -114.1(5) . . . . ?
N1 La1 C14 C10 -141.6(3) . . . . ?
O1 La1 C14 C10 111.0(3) . . . . ?
C5 La1 C14 C10 -26.7(3) . . . . ?
C1 La1 C14 C10 -7.9(4) . . . . ?
C4 La1 C14 C10 -57.0(3) . . . . ?
C13 La1 C14 C10 113.8(5) . . . . ?
C11 La1 C14 C10 37.2(3) . . . . ?
C12 La1 C14 C10 76.6(3) . . . . ?
C2 La1 C14 C10 -35.9(5) . . . . ?
C3 La1 C14 C10 -71.0(4) . . . . ?
C37 La1 C14 C10 -162.5(3) . . . . ?
C38 La1 C14 C10 -168.2(3) . . . . ?
N1 La1 C14 C13 104.6(3) . . . . ?
O1 La1 C14 C13 -2.8(4) . . . . ?
C5 La1 C14 C13 -140.5(3) . . . . ?
C1 La1 C14 C13 -121.6(3) . . . . ?
C4 La1 C14 C13 -170.8(3) . . . . ?
C10 La1 C14 C13 -113.8(5) . . . . ?
C11 La1 C14 C13 -76.6(3) . . . . ?
C12 La1 C14 C13 -37.2(3) . . . . ?
C2 La1 C14 C13 -149.7(3) . . . . ?
C3 La1 C14 C13 175.2(3) . . . . ?
C37 La1 C14 C13 83.7(3) . . . . ?
C38 La1 C14 C13 78.0(3) . . . . ?
N2 La2 C19 C20 173.3(3) . . . . ?
C23 La2 C19 C20 -113.3(5) . . . . ?
C32 La2 C19 C20 3.8(4) . . . . ?
C28 La2 C19 C20 -17.4(5) . . . . ?
C22 La2 C19 C20 -76.5(4) . . . . ?
C31 La2 C19 C20 36.6(4) . . . . ?
C21 La2 C19 C20 -37.6(4) . . . . ?
C29 La2 C19 C20 41.8(7) . . . . ?
C30 La2 C19 C20 62.4(4) . . . . ?
C43 La2 C19 C20 -157.8(3) . . . . ?
C44 La2 C19 C20 -134.0(3) . . . . ?
C42 La2 C19 C20 159.3(4) . . . . ?
N2 La2 C19 C23 -73.5(3) . . . . ?
C32 La2 C19 C23 117.1(3) . . . . ?
C28 La2 C19 C23 95.9(4) . . . . ?
C20 La2 C19 C23 113.3(5) . . . . ?
C22 La2 C19 C23 36.8(3) . . . . ?
C31 La2 C19 C23 149.9(3) . . . . ?
C21 La2 C19 C23 75.7(4) . . . . ?
C29 La2 C19 C23 155.1(6) . . . . ?
C30 La2 C19 C23 175.7(3) . . . . ?
C43 La2 C19 C23 -44.5(3) . . . . ?
C44 La2 C19 C23 -20.7(4) . . . . ?
C42 La2 C19 C23 -87.4(3) . . . . ?
N2 La2 C19 C24 48.9(4) . . . . ?
C23 La2 C19 C24 122.3(6) . . . . ?
C32 La2 C19 C24 -120.6(4) . . . . ?
C28 La2 C19 C24 -141.8(4) . . . . ?
C20 La2 C19 C24 -124.4(6) . . . . ?
C22 La2 C19 C24 159.1(5) . . . . ?
C31 La2 C19 C24 -87.8(4) . . . . ?
C21 La2 C19 C24 -162.0(5) . . . . ?
C29 La2 C19 C24 -82.6(7) . . . . ?
C30 La2 C19 C24 -62.0(5) . . . . ?
C43 La2 C19 C24 77.8(4) . . . . ?
C44 La2 C19 C24 101.6(4) . . . . ?
C42 La2 C19 C24 34.9(4) . . . . ?
C23 C19 C20 C21 1.1(6) . . . . ?
C24 C19 C20 C21 -178.4(5) . . . . ?
La2 C19 C20 C21 69.7(4) . . . . ?
C23 C19 C20 C25 174.1(5) . . . . ?
C24 C19 C20 C25 -5.5(9) . . . . ?
La2 C19 C20 C25 -117.4(6) . . . . ?
C23 C19 C20 La2 -68.5(3) . . . . ?
C24 C19 C20 La2 111.9(5) . . . . ?
N2 La2 C20 C19 -8.9(4) . . . . ?
C23 La2 C20 C19 37.2(3) . . . . ?
C32 La2 C20 C19 -176.7(3) . . . . ?
C28 La2 C20 C19 169.1(3) . . . . ?
C22 La2 C20 C19 76.9(4) . . . . ?
C31 La2 C20 C19 -147.6(3) . . . . ?
C21 La2 C20 C19 113.2(5) . . . . ?
C29 La2 C20 C19 -164.1(3) . . . . ?
C30 La2 C20 C19 -135.9(3) . . . . ?
C43 La2 C20 C19 27.5(4) . . . . ?
C44 La2 C20 C19 62.2(4) . . . . ?
C42 La2 C20 C19 -21.8(4) . . . . ?
N2 La2 C20 C21 -122.1(4) . . . . ?
C23 La2 C20 C21 -76.0(4) . . . . ?
C32 La2 C20 C21 70.1(4) . . . . ?
C28 La2 C20 C21 55.9(4) . . . . ?
C19 La2 C20 C21 -113.2(5) . . . . ?
C22 La2 C20 C21 -36.3(3) . . . . ?
C31 La2 C20 C21 99.2(4) . . . . ?
C29 La2 C20 C21 82.7(4) . . . . ?
C30 La2 C20 C21 111.0(4) . . . . ?
C43 La2 C20 C21 -85.6(4) . . . . ?
C44 La2 C20 C21 -50.9(4) . . . . ?
C42 La2 C20 C21 -134.9(4) . . . . ?
N2 La2 C20 C25 113.6(6) . . . . ?
C23 La2 C20 C25 159.8(7) . . . . ?
C32 La2 C20 C25 -54.1(6) . . . . ?
C28 La2 C20 C25 -68.3(6) . . . . ?
C19 La2 C20 C25 122.6(8) . . . . ?
C22 La2 C20 C25 -160.5(7) . . . . ?
C31 La2 C20 C25 -25.0(6) . . . . ?
C21 La2 C20 C25 -124.2(7) . . . . ?
C29 La2 C20 C25 -41.5(7) . . . . ?
C30 La2 C20 C25 -13.3(6) . . . . ?
C43 La2 C20 C25 150.1(5) . . . . ?
C44 La2 C20 C25 -175.2(5) . . . . ?
C42 La2 C20 C25 100.8(6) . . . . ?
C19 C20 C21 C22 -0.8(6) . . . . ?
C25 C20 C21 C22 -173.6(5) . . . . ?
La2 C20 C21 C22 68.2(4) . . . . ?
C19 C20 C21 C26 174.9(6) . . . . ?
C25 C20 C21 C26 2.0(10) . . . . ?
La2 C20 C21 C26 -116.1(6) . . . . ?
C19 C20 C21 La2 -69.0(4) . . . . ?
C25 C20 C21 La2 118.2(6) . . . . ?
N2 La2 C21 C22 -23.7(5) . . . . ?
C23 La2 C21 C22 -37.4(3) . . . . ?
C32 La2 C21 C22 138.1(4) . . . . ?
C28 La2 C21 C22 114.2(4) . . . . ?
C19 La2 C21 C22 -77.0(4) . . . . ?
C20 La2 C21 C22 -113.6(5) . . . . ?
C31 La2 C21 C22 163.2(4) . . . . ?
C29 La2 C21 C22 122.7(3) . . . . ?
C30 La2 C21 C22 158.8(3) . . . . ?
C43 La2 C21 C22 -0.4(4) . . . . ?
C44 La2 C21 C22 28.8(4) . . . . ?
C42 La2 C21 C22 -55.4(4) . . . . ?
N2 La2 C21 C20 89.9(5) . . . . ?
C23 La2 C21 C20 76.2(3) . . . . ?
C32 La2 C21 C20 -108.3(4) . . . . ?
C28 La2 C21 C20 -132.2(4) . . . . ?
C19 La2 C21 C20 36.5(3) . . . . ?
C22 La2 C21 C20 113.6(5) . . . . ?
C31 La2 C21 C20 -83.2(4) . . . . ?
C29 La2 C21 C20 -123.7(3) . . . . ?
C30 La2 C21 C20 -87.6(4) . . . . ?
C43 La2 C21 C20 113.2(4) . . . . ?
C44 La2 C21 C20 142.3(3) . . . . ?
C42 La2 C21 C20 58.1(4) . . . . ?
N2 La2 C21 C26 -145.8(6) . . . . ?
C23 La2 C21 C26 -159.5(8) . . . . ?
C32 La2 C21 C26 16.0(7) . . . . ?
C28 La2 C21 C26 -7.8(7) . . . . ?
C19 La2 C21 C26 160.9(8) . . . . ?
C20 La2 C21 C26 124.4(9) . . . . ?
C22 La2 C21 C26 -122.1(9) . . . . ?
C31 La2 C21 C26 41.2(7) . . . . ?
C29 La2 C21 C26 0.6(8) . . . . ?
C30 La2 C21 C26 36.7(8) . . . . ?
C43 La2 C21 C26 -122.4(7) . . . . ?
C44 La2 C21 C26 -93.3(7) . . . . ?
C42 La2 C21 C26 -177.5(6) . . . . ?
C20 C21 C22 C23 0.2(6) . . . . ?
C26 C21 C22 C23 -175.6(5) . . . . ?
La2 C21 C22 C23 68.0(4) . . . . ?
C20 C21 C22 C27 175.6(5) . . . . ?
C26 C21 C22 C27 -0.2(9) . . . . ?
La2 C21 C22 C27 -116.5(6) . . . . ?
C20 C21 C22 La2 -67.8(4) . . . . ?
C26 C21 C22 La2 116.4(6) . . . . ?
N2 La2 C22 C21 164.1(3) . . . . ?
C23 La2 C22 C21 113.1(5) . . . . ?
C32 La2 C22 C21 -42.8(4) . . . . ?
C28 La2 C22 C21 -73.0(4) . . . . ?
C19 La2 C22 C21 76.4(4) . . . . ?
C20 La2 C22 C21 37.4(3) . . . . ?
C31 La2 C22 C21 -20.2(4) . . . . ?
C29 La2 C22 C21 -82.8(4) . . . . ?
C30 La2 C22 C21 -36.9(5) . . . . ?
C43 La2 C22 C21 179.7(4) . . . . ?
C44 La2 C22 C21 -153.3(4) . . . . ?
C42 La2 C22 C21 136.7(3) . . . . ?
N2 La2 C22 C23 51.0(4) . . . . ?
C32 La2 C22 C23 -155.8(3) . . . . ?
C28 La2 C22 C23 173.9(3) . . . . ?
C19 La2 C22 C23 -36.7(3) . . . . ?
C20 La2 C22 C23 -75.6(4) . . . . ?
C31 La2 C22 C23 -133.3(3) . . . . ?
C21 La2 C22 C23 -113.1(5) . . . . ?
C29 La2 C22 C23 164.2(3) . . . . ?
C30 La2 C22 C23 -150.0(3) . . . . ?
C43 La2 C22 C23 66.6(4) . . . . ?
C44 La2 C22 C23 93.6(4) . . . . ?
C42 La2 C22 C23 23.7(4) . . . . ?
N2 La2 C22 C27 -70.9(6) . . . . ?
C23 La2 C22 C27 -122.0(8) . . . . ?
C32 La2 C22 C27 82.2(6) . . . . ?
C28 La2 C22 C27 52.0(6) . . . . ?
C19 La2 C22 C27 -158.7(7) . . . . ?
C20 La2 C22 C27 162.4(7) . . . . ?
C31 La2 C22 C27 104.8(6) . . . . ?
C21 La2 C22 C27 125.0(8) . . . . ?
C29 La2 C22 C27 42.2(7) . . . . ?
C30 La2 C22 C27 88.0(7) . . . . ?
C43 La2 C22 C27 -55.3(6) . . . . ?
C44 La2 C22 C27 -28.3(6) . . . . ?
C42 La2 C22 C27 -98.3(6) . . . . ?
C20 C19 C23 C22 -1.0(6) . . . . ?
C24 C19 C23 C22 178.5(5) . . . . ?
La2 C19 C23 C22 -70.7(4) . . . . ?
C20 C19 C23 La2 69.6(4) . . . . ?
C24 C19 C23 La2 -110.8(5) . . . . ?
C21 C22 C23 C19 0.5(6) . . . . ?
C27 C22 C23 C19 -175.0(5) . . . . ?
La2 C22 C23 C19 70.3(4) . . . . ?
C21 C22 C23 La2 -69.7(4) . . . . ?
C27 C22 C23 La2 114.7(5) . . . . ?
N2 La2 C23 C19 111.4(3) . . . . ?
C32 La2 C23 C19 -82.8(4) . . . . ?
C28 La2 C23 C19 -122.4(4) . . . . ?
C20 La2 C23 C19 -36.7(3) . . . . ?
C22 La2 C23 C19 -113.8(5) . . . . ?
C31 La2 C23 C19 -44.2(4) . . . . ?
C21 La2 C23 C19 -77.1(4) . . . . ?
C29 La2 C23 C19 -155.4(6) . . . . ?
C30 La2 C23 C19 -11.8(8) . . . . ?
C43 La2 C23 C19 135.4(3) . . . . ?
C44 La2 C23 C19 161.4(3) . . . . ?
C42 La2 C23 C19 88.7(3) . . . . ?
N2 La2 C23 C22 -134.8(4) . . . . ?
C32 La2 C23 C22 31.0(4) . . . . ?
C28 La2 C23 C22 -8.7(5) . . . . ?
C19 La2 C23 C22 113.8(5) . . . . ?
C20 La2 C23 C22 77.1(4) . . . . ?
C31 La2 C23 C22 69.6(4) . . . . ?
C21 La2 C23 C22 36.7(3) . . . . ?
C29 La2 C23 C22 -41.7(8) . . . . ?
C30 La2 C23 C22 101.9(7) . . . . ?
C43 La2 C23 C22 -110.9(4) . . . . ?
C44 La2 C23 C22 -84.8(4) . . . . ?
C42 La2 C23 C22 -157.5(4) . . . . ?
N2 La2 C28 C29 -40.0(4) . . . . ?
C23 La2 C28 C29 -161.8(3) . . . . ?
C32 La2 C28 C29 111.8(5) . . . . ?
C19 La2 C28 C29 150.9(3) . . . . ?
C20 La2 C28 C29 141.6(3) . . . . ?
C22 La2 C28 C29 -166.3(3) . . . . ?
C31 La2 C28 C29 75.5(4) . . . . ?
C21 La2 C28 C29 166.0(4) . . . . ?
C30 La2 C28 C29 36.6(3) . . . . ?
C43 La2 C28 C29 -69.9(4) . . . . ?
C44 La2 C28 C29 -83.5(4) . . . . ?
C42 La2 C28 C29 -24.8(4) . . . . ?
N2 La2 C28 C32 -151.8(3) . . . . ?
C23 La2 C28 C32 86.3(4) . . . . ?
C19 La2 C28 C32 39.1(5) . . . . ?
C20 La2 C28 C32 29.7(4) . . . . ?
C22 La2 C28 C32 81.9(4) . . . . ?
C31 La2 C28 C32 -36.3(3) . . . . ?
C21 La2 C28 C32 54.2(4) . . . . ?
C29 La2 C28 C32 -111.8(5) . . . . ?
C30 La2 C28 C32 -75.2(4) . . . . ?
C43 La2 C28 C32 178.3(3) . . . . ?
C44 La2 C28 C32 164.7(4) . . . . ?
C42 La2 C28 C32 -136.6(3) . . . . ?
N2 La2 C28 C33 86.3(6) . . . . ?
C23 La2 C28 C33 -35.5(7) . . . . ?
C32 La2 C28 C33 -121.9(7) . . . . ?
C19 La2 C28 C33 -82.8(6) . . . . ?
C20 La2 C28 C33 -92.1(6) . . . . ?
C22 La2 C28 C33 -40.0(6) . . . . ?
C31 La2 C28 C33 -158.2(7) . . . . ?
C21 La2 C28 C33 -67.7(6) . . . . ?
C29 La2 C28 C33 126.3(7) . . . . ?
C30 La2 C28 C33 162.9(7) . . . . ?
C43 La2 C28 C33 56.4(6) . . . . ?
C44 La2 C28 C33 42.8(6) . . . . ?
C42 La2 C28 C33 101.5(6) . . . . ?
C32 C28 C29 C30 0.8(6) . . . . ?
C33 C28 C29 C30 178.8(6) . . . . ?
La2 C28 C29 C30 -68.7(4) . . . . ?
C32 C28 C29 C34 -174.8(5) . . . . ?
C33 C28 C29 C34 3.2(10) . . . . ?
La2 C28 C29 C34 115.6(6) . . . . ?
C32 C28 C29 La2 69.5(4) . . . . ?
C33 C28 C29 La2 -112.5(6) . . . . ?
N2 La2 C29 C28 142.4(4) . . . . ?
C23 La2 C29 C28 48.0(8) . . . . ?
C32 La2 C29 C28 -38.4(3) . . . . ?
C19 La2 C29 C28 -84.2(7) . . . . ?
C20 La2 C29 C28 -55.5(5) . . . . ?
C22 La2 C29 C28 19.3(5) . . . . ?
C31 La2 C29 C28 -77.9(4) . . . . ?
C21 La2 C29 C28 -17.5(5) . . . . ?
C30 La2 C29 C28 -114.1(5) . . . . ?
C43 La2 C29 C28 115.1(4) . . . . ?
C44 La2 C29 C28 92.0(4) . . . . ?
C42 La2 C29 C28 161.0(3) . . . . ?
N2 La2 C29 C30 -103.5(3) . . . . ?
C23 La2 C29 C30 162.1(5) . . . . ?
C32 La2 C29 C30 75.8(4) . . . . ?
C28 La2 C29 C30 114.1(5) . . . . ?
C19 La2 C29 C30 29.9(8) . . . . ?
C20 La2 C29 C30 58.7(4) . . . . ?
C22 La2 C29 C30 133.4(4) . . . . ?
C31 La2 C29 C30 36.2(3) . . . . ?
C21 La2 C29 C30 96.6(4) . . . . ?
C43 La2 C29 C30 -130.7(3) . . . . ?
C44 La2 C29 C30 -153.9(4) . . . . ?
C42 La2 C29 C30 -84.9(3) . . . . ?
N2 La2 C29 C34 19.4(5) . . . . ?
C23 La2 C29 C34 -75.0(8) . . . . ?
C32 La2 C29 C34 -161.3(6) . . . . ?
C28 La2 C29 C34 -123.0(6) . . . . ?
C19 La2 C29 C34 152.8(5) . . . . ?
C20 La2 C29 C34 -178.4(4) . . . . ?
C22 La2 C29 C34 -103.7(5) . . . . ?
C31 La2 C29 C34 159.1(5) . . . . ?
C21 La2 C29 C34 -140.5(5) . . . . ?
C30 La2 C29 C34 122.9(6) . . . . ?
C43 La2 C29 C34 -7.8(5) . . . . ?
C44 La2 C29 C34 -31.0(4) . . . . ?
C42 La2 C29 C34 38.0(5) . . . . ?
C28 C29 C30 C31 -0.6(6) . . . . ?
C34 C29 C30 C31 175.1(5) . . . . ?
La2 C29 C30 C31 -67.8(4) . . . . ?
C28 C29 C30 C35 -177.4(5) . . . . ?
C34 C29 C30 C35 -1.7(8) . . . . ?
La2 C29 C30 C35 115.3(5) . . . . ?
C28 C29 C30 La2 67.2(4) . . . . ?
C34 C29 C30 La2 -117.1(5) . . . . ?
N2 La2 C30 C31 -169.3(3) . . . . ?
C23 La2 C30 C31 -45.8(8) . . . . ?
C32 La2 C30 C31 37.5(3) . . . . ?
C28 La2 C30 C31 78.0(4) . . . . ?
C19 La2 C30 C31 -54.2(4) . . . . ?
C20 La2 C30 C31 -25.1(4) . . . . ?
C22 La2 C30 C31 29.8(5) . . . . ?
C21 La2 C30 C31 9.2(4) . . . . ?
C29 La2 C30 C31 114.4(5) . . . . ?
C43 La2 C30 C31 169.4(3) . . . . ?
C44 La2 C30 C31 141.2(3) . . . . ?
C42 La2 C30 C31 -144.1(3) . . . . ?
N2 La2 C30 C29 76.3(4) . . . . ?
C23 La2 C30 C29 -160.3(6) . . . . ?
C32 La2 C30 C29 -76.9(4) . . . . ?
C28 La2 C30 C29 -36.4(4) . . . . ?
C19 La2 C30 C29 -168.6(3) . . . . ?
C20 La2 C30 C29 -139.5(3) . . . . ?
C22 La2 C30 C29 -84.6(5) . . . . ?
C31 La2 C30 C29 -114.4(5) . . . . ?
C21 La2 C30 C29 -105.2(4) . . . . ?
C43 La2 C30 C29 55.0(4) . . . . ?
C44 La2 C30 C29 26.8(4) . . . . ?
C42 La2 C30 C29 101.4(3) . . . . ?
N2 La2 C30 C35 -44.3(4) . . . . ?
C23 La2 C30 C35 79.2(8) . . . . ?
C32 La2 C30 C35 162.5(5) . . . . ?
C28 La2 C30 C35 -157.0(5) . . . . ?
C19 La2 C30 C35 70.8(4) . . . . ?
C20 La2 C30 C35 99.9(4) . . . . ?
C22 La2 C30 C35 154.8(4) . . . . ?
C31 La2 C30 C35 125.0(5) . . . . ?
C21 La2 C30 C35 134.2(4) . . . . ?
C29 La2 C30 C35 -120.6(6) . . . . ?
C43 La2 C30 C35 -65.6(4) . . . . ?
C44 La2 C30 C35 -93.8(4) . . . . ?
C42 La2 C30 C35 -19.2(4) . . . . ?
C29 C30 C31 C32 0.2(6) . . . . ?
C35 C30 C31 C32 176.8(5) . . . . ?
La2 C30 C31 C32 -67.9(4) . . . . ?
C29 C30 C31 C36 -174.5(5) . . . . ?
C35 C30 C31 C36 2.1(9) . . . . ?
La2 C30 C31 C36 117.4(5) . . . . ?
C29 C30 C31 La2 68.1(4) . . . . ?
C35 C30 C31 La2 -115.3(5) . . . . ?
N2 La2 C31 C32 125.2(4) . . . . ?
C23 La2 C31 C32 -83.6(4) . . . . ?
C28 La2 C31 C32 37.1(4) . . . . ?
C19 La2 C31 C32 -105.8(4) . . . . ?
C20 La2 C31 C32 -89.2(4) . . . . ?
C22 La2 C31 C32 -50.3(4) . . . . ?
C21 La2 C31 C32 -59.9(4) . . . . ?
C29 La2 C31 C32 76.1(4) . . . . ?
C30 La2 C31 C32 112.6(5) . . . . ?
C43 La2 C31 C32 97.1(4) . . . . ?
C44 La2 C31 C32 63.6(4) . . . . ?
C42 La2 C31 C32 155.7(3) . . . . ?
N2 La2 C31 C30 12.5(4) . . . . ?
C23 La2 C31 C30 163.8(3) . . . . ?
C32 La2 C31 C30 -112.6(5) . . . . ?
C28 La2 C31 C30 -75.5(4) . . . . ?
C19 La2 C31 C30 141.6(3) . . . . ?
C20 La2 C31 C30 158.2(3) . . . . ?
C22 La2 C31 C30 -162.9(3) . . . . ?
C21 La2 C31 C30 -172.5(3) . . . . ?
C29 La2 C31 C30 -36.5(3) . . . . ?
C43 La2 C31 C30 -15.6(4) . . . . ?
C44 La2 C31 C30 -49.1(4) . . . . ?
C42 La2 C31 C30 43.1(4) . . . . ?
N2 La2 C31 C36 -110.8(4) . . . . ?
C23 La2 C31 C36 40.4(5) . . . . ?
C32 La2 C31 C36 124.0(6) . . . . ?
C28 La2 C31 C36 161.1(5) . . . . ?
C19 La2 C31 C36 18.2(5) . . . . ?
C20 La2 C31 C36 34.8(4) . . . . ?
C22 La2 C31 C36 73.7(4) . . . . ?
C21 La2 C31 C36 64.1(4) . . . . ?
C29 La2 C31 C36 -159.9(5) . . . . ?
C30 La2 C31 C36 -123.4(6) . . . . ?
C43 La2 C31 C36 -138.9(4) . . . . ?
C44 La2 C31 C36 -172.4(4) . . . . ?
C42 La2 C31 C36 -80.3(4) . . . . ?
C30 C31 C32 C28 0.3(6) . . . . ?
C36 C31 C32 C28 174.9(5) . . . . ?
La2 C31 C32 C28 -69.6(4) . . . . ?
C30 C31 C32 La2 69.9(4) . . . . ?
C36 C31 C32 La2 -115.5(5) . . . . ?
C29 C28 C32 C31 -0.7(6) . . . . ?
C33 C28 C32 C31 -178.8(6) . . . . ?
La2 C28 C32 C31 70.7(4) . . . . ?
C29 C28 C32 La2 -71.4(4) . . . . ?
C33 C28 C32 La2 110.5(6) . . . . ?
N2 La2 C32 C31 -75.7(4) . . . . ?
C23 La2 C32 C31 124.1(3) . . . . ?
C28 La2 C32 C31 -114.0(5) . . . . ?
C19 La2 C32 C31 90.1(4) . . . . ?
C20 La2 C32 C31 92.0(4) . . . . ?
C22 La2 C32 C31 139.0(3) . . . . ?
C21 La2 C32 C31 119.8(4) . . . . ?
C29 La2 C32 C31 -76.7(4) . . . . ?
C30 La2 C32 C31 -37.1(3) . . . . ?
C43 La2 C32 C31 -116.3(4) . . . . ?
C44 La2 C32 C31 -130.3(3) . . . . ?
C42 La2 C32 C31 -40.1(5) . . . . ?
N2 La2 C32 C28 38.3(4) . . . . ?
C23 La2 C32 C28 -121.9(4) . . . . ?
C19 La2 C32 C28 -155.9(3) . . . . ?
C20 La2 C32 C28 -154.0(4) . . . . ?
C22 La2 C32 C28 -107.0(4) . . . . ?
C31 La2 C32 C28 114.0(5) . . . . ?
C21 La2 C32 C28 -126.2(4) . . . . ?
C29 La2 C32 C28 37.3(3) . . . . ?
C30 La2 C32 C28 76.9(4) . . . . ?
C43 La2 C32 C28 -2.3(5) . . . . ?
C44 La2 C32 C28 -16.3(4) . . . . ?
C42 La2 C32 C28 73.9(5) . . . . ?
C48 N1 C37 C38 164.6(4) . . . . ?
La1 N1 C37 C38 -47.9(5) . . . . ?
C48 N1 C37 C42 -17.7(6) . . . . ?
La1 N1 C37 C42 129.8(4) . . . . ?
C48 N1 C37 La1 -147.5(4) . . . . ?
N1 La1 C37 C38 139.8(4) . . . . ?
O1 La1 C37 C38 -53.3(3) . . . . ?
C5 La1 C37 C38 74.2(3) . . . . ?
C14 La1 C37 C38 -169.0(3) . . . . ?
C1 La1 C37 C38 36.2(4) . . . . ?
C4 La1 C37 C38 82.0(3) . . . . ?
C10 La1 C37 C38 -179.2(3) . . . . ?
C13 La1 C37 C38 -140.0(3) . . . . ?
C11 La1 C37 C38 -145.2(3) . . . . ?
C12 La1 C37 C38 -123.4(3) . . . . ?
C2 La1 C37 C38 33.9(3) . . . . ?
C3 La1 C37 C38 59.2(3) . . . . ?
O1 La1 C37 N1 167.0(3) . . . . ?
C5 La1 C37 N1 -65.5(3) . . . . ?
C14 La1 C37 N1 51.2(3) . . . . ?
C1 La1 C37 N1 -103.6(3) . . . . ?
C4 La1 C37 N1 -57.8(3) . . . . ?
C10 La1 C37 N1 41.0(3) . . . . ?
C13 La1 C37 N1 80.3(3) . . . . ?
C11 La1 C37 N1 75.0(4) . . . . ?
C12 La1 C37 N1 96.9(3) . . . . ?
C2 La1 C37 N1 -105.9(3) . . . . ?
C3 La1 C37 N1 -80.5(3) . . . . ?
C38 La1 C37 N1 -139.8(4) . . . . ?
N1 La1 C37 C42 -96.8(6) . . . . ?
O1 La1 C37 C42 70.2(5) . . . . ?
C5 La1 C37 C42 -162.3(5) . . . . ?
C14 La1 C37 C42 -45.5(5) . . . . ?
C1 La1 C37 C42 159.6(5) . . . . ?
C4 La1 C37 C42 -154.5(5) . . . . ?
C10 La1 C37 C42 -55.8(5) . . . . ?
C13 La1 C37 C42 -16.5(5) . . . . ?
C11 La1 C37 C42 -21.7(6) . . . . ?
C12 La1 C37 C42 0.1(5) . . . . ?
C2 La1 C37 C42 157.3(5) . . . . ?
C3 La1 C37 C42 -177.3(5) . . . . ?
C38 La1 C37 C42 123.5(6) . . . . ?
N1 C37 C38 C39 177.2(4) . . . . ?
C42 C37 C38 C39 -0.6(7) . . . . ?
La1 C37 C38 C39 140.3(4) . . . . ?
N1 C37 C38 La1 36.9(4) . . . . ?
C42 C37 C38 La1 -140.9(4) . . . . ?
N1 La1 C38 C37 -22.7(3) . . . . ?
O1 La1 C38 C37 121.4(3) . . . . ?
C5 La1 C38 C37 -122.8(3) . . . . ?
C14 La1 C38 C37 13.1(3) . . . . ?
C1 La1 C38 C37 -151.0(3) . . . . ?
C4 La1 C38 C37 -102.5(3) . . . . ?
C10 La1 C38 C37 1.3(5) . . . . ?
C13 La1 C38 C37 44.3(3) . . . . ?
C11 La1 C38 C37 71.4(5) . . . . ?
C12 La1 C38 C37 72.3(3) . . . . ?
C2 La1 C38 C37 -145.8(3) . . . . ?
C3 La1 C38 C37 -116.5(3) . . . . ?
N1 La1 C38 C39 -142.7(6) . . . . ?
O1 La1 C38 C39 1.4(5) . . . . ?
C5 La1 C38 C39 117.2(6) . . . . ?
C14 La1 C38 C39 -106.9(6) . . . . ?
C1 La1 C38 C39 89.0(6) . . . . ?
C4 La1 C38 C39 137.5(6) . . . . ?
C10 La1 C38 C39 -118.7(6) . . . . ?
C13 La1 C38 C39 -75.7(6) . . . . ?
C11 La1 C38 C39 -48.6(8) . . . . ?
C12 La1 C38 C39 -47.7(6) . . . . ?
C2 La1 C38 C39 94.2(6) . . . . ?
C3 La1 C38 C39 123.5(6) . . . . ?
C37 La1 C38 C39 -120.0(7) . . . . ?
C37 C38 C39 C40 1.5(8) . . . . ?
La1 C38 C39 C40 104.5(7) . . . . ?
C38 C39 C40 C41 -0.5(8) . . . . ?
C39 C40 C41 C42 -1.5(8) . . . . ?
C43 N2 C42 C41 -167.1(4) . . . . ?
La2 N2 C42 C41 -66.5(4) . . . . ?
C43 N2 C42 C37 9.8(6) . . . . ?
La2 N2 C42 C37 110.5(4) . . . . ?
C43 N2 C42 La2 -100.6(4) . . . . ?
C40 C41 C42 N2 179.4(5) . . . . ?
C40 C41 C42 C37 2.4(7) . . . . ?
C40 C41 C42 La2 134.8(5) . . . . ?
C38 C37 C42 N2 -178.3(4) . . . . ?
N1 C37 C42 N2 3.9(7) . . . . ?
La1 C37 C42 N2 71.4(6) . . . . ?
C38 C37 C42 C41 -1.4(7) . . . . ?
N1 C37 C42 C41 -179.2(4) . . . . ?
La1 C37 C42 C41 -111.6(5) . . . . ?
C38 C37 C42 La2 -117.8(4) . . . . ?
N1 C37 C42 La2 64.4(5) . . . . ?
La1 C37 C42 La2 132.0(3) . . . . ?
C23 La2 C42 N2 118.5(3) . . . . ?
C32 La2 C42 N2 -73.7(4) . . . . ?
C28 La2 C42 N2 -34.6(4) . . . . ?
C19 La2 C42 N2 147.8(3) . . . . ?
C20 La2 C42 N2 158.2(3) . . . . ?
C22 La2 C42 N2 107.1(3) . . . . ?
C31 La2 C42 N2 -95.5(3) . . . . ?
C21 La2 C42 N2 131.9(3) . . . . ?
C29 La2 C42 N2 -46.6(3) . . . . ?
C30 La2 C42 N2 -76.0(3) . . . . ?
C43 La2 C42 N2 36.2(3) . . . . ?
C44 La2 C42 N2 28.0(3) . . . . ?
N2 La2 C42 C41 126.7(4) . . . . ?
C23 La2 C42 C41 -114.8(3) . . . . ?
C32 La2 C42 C41 53.0(4) . . . . ?
C28 La2 C42 C41 92.2(3) . . . . ?
C19 La2 C42 C41 -85.4(3) . . . . ?
C20 La2 C42 C41 -75.1(3) . . . . ?
C22 La2 C42 C41 -126.1(3) . . . . ?
C31 La2 C42 C41 31.2(3) . . . . ?
C21 La2 C42 C41 -101.4(3) . . . . ?
C29 La2 C42 C41 80.1(3) . . . . ?
C30 La2 C42 C41 50.7(3) . . . . ?
C43 La2 C42 C41 162.9(4) . . . . ?
C44 La2 C42 C41 154.7(3) . . . . ?
N2 La2 C42 C37 -105.0(5) . . . . ?
C23 La2 C42 C37 13.5(4) . . . . ?
C32 La2 C42 C37 -178.7(4) . . . . ?
C28 La2 C42 C37 -139.5(4) . . . . ?
C19 La2 C42 C37 42.9(4) . . . . ?
C20 La2 C42 C37 53.2(4) . . . . ?
C22 La2 C42 C37 2.2(4) . . . . ?
C31 La2 C42 C37 159.5(4) . . . . ?
C21 La2 C42 C37 26.9(5) . . . . ?
C29 La2 C42 C37 -151.6(4) . . . . ?
C30 La2 C42 C37 179.0(4) . . . . ?
C43 La2 C42 C37 -68.8(4) . . . . ?
C44 La2 C42 C37 -77.0(4) . . . . ?
C42 N2 C43 C44 167.2(4) . . . . ?
La2 N2 C43 C44 59.9(4) . . . . ?
C42 N2 C43 C48 -9.6(6) . . . . ?
La2 N2 C43 C48 -116.9(4) . . . . ?
C42 N2 C43 La2 107.3(4) . . . . ?
C23 La2 C43 N2 -122.3(3) . . . . ?
C32 La2 C43 N2 100.9(3) . . . . ?
C28 La2 C43 N2 99.7(3) . . . . ?
C19 La2 C43 N2 -102.1(3) . . . . ?
C20 La2 C43 N2 -115.1(3) . . . . ?
C22 La2 C43 N2 -149.4(3) . . . . ?
C31 La2 C43 N2 57.2(4) . . . . ?
C21 La2 C43 N2 -149.2(3) . . . . ?
C29 La2 C43 N2 72.7(3) . . . . ?
C30 La2 C43 N2 49.2(3) . . . . ?
C44 La2 C43 N2 130.3(4) . . . . ?
C42 La2 C43 N2 -32.6(3) . . . . ?
N2 La2 C43 C44 -130.3(4) . . . . ?
C23 La2 C43 C44 107.4(3) . . . . ?
C32 La2 C43 C44 -29.3(4) . . . . ?
C28 La2 C43 C44 -30.5(3) . . . . ?
C19 La2 C43 C44 127.7(3) . . . . ?
C20 La2 C43 C44 114.7(3) . . . . ?
C22 La2 C43 C44 80.3(3) . . . . ?
C31 La2 C43 C44 -73.0(4) . . . . ?
C21 La2 C43 C44 80.5(3) . . . . ?
C29 La2 C43 C44 -57.6(3) . . . . ?
C30 La2 C43 C44 -81.1(3) . . . . ?
C42 La2 C43 C44 -162.8(4) . . . . ?
N2 La2 C43 C48 109.4(5) . . . . ?
C23 La2 C43 C48 -12.9(4) . . . . ?
C32 La2 C43 C48 -149.6(4) . . . . ?
C28 La2 C43 C48 -150.8(4) . . . . ?
C19 La2 C43 C48 7.4(4) . . . . ?
C20 La2 C43 C48 -5.6(5) . . . . ?
C22 La2 C43 C48 -40.0(4) . . . . ?
C31 La2 C43 C48 166.7(4) . . . . ?
C21 La2 C43 C48 -39.8(5) . . . . ?
C29 La2 C43 C48 -177.9(4) . . . . ?
C30 La2 C43 C48 158.6(4) . . . . ?
C44 La2 C43 C48 -120.3(6) . . . . ?
C42 La2 C43 C48 76.9(4) . . . . ?
N2 C43 C44 C45 -176.1(4) . . . . ?
C48 C43 C44 C45 0.9(7) . . . . ?
La2 C43 C44 C45 -128.4(5) . . . . ?
N2 C43 C44 La2 -47.7(4) . . . . ?
C48 C43 C44 La2 129.3(4) . . . . ?
N2 La2 C44 C45 143.6(6) . . . . ?
C23 La2 C44 C45 45.6(5) . . . . ?
C32 La2 C44 C45 -86.2(5) . . . . ?
C28 La2 C44 C45 -94.3(5) . . . . ?
C19 La2 C44 C45 55.5(5) . . . . ?
C20 La2 C44 C45 27.4(6) . . . . ?
C22 La2 C44 C45 16.5(5) . . . . ?
C31 La2 C44 C45 -114.0(5) . . . . ?
C21 La2 C44 C45 3.1(5) . . . . ?
C29 La2 C44 C45 -123.4(5) . . . . ?
C30 La2 C44 C45 -136.2(5) . . . . ?
C43 La2 C44 C45 115.2(6) . . . . ?
C42 La2 C44 C45 128.1(5) . . . . ?
N2 La2 C44 C43 28.3(3) . . . . ?
C23 La2 C44 C43 -69.7(3) . . . . ?
C32 La2 C44 C43 158.5(3) . . . . ?
C28 La2 C44 C43 150.5(3) . . . . ?
C19 La2 C44 C43 -59.8(3) . . . . ?
C20 La2 C44 C43 -87.9(3) . . . . ?
C22 La2 C44 C43 -98.8(3) . . . . ?
C31 La2 C44 C43 130.8(3) . . . . ?
C21 La2 C44 C43 -112.1(3) . . . . ?
C29 La2 C44 C43 121.4(3) . . . . ?
C30 La2 C44 C43 108.5(3) . . . . ?
C42 La2 C44 C43 12.9(3) . . . . ?
C43 C44 C45 C46 -0.3(8) . . . . ?
La2 C44 C45 C46 -91.2(6) . . . . ?
C44 C45 C46 C47 -0.3(8) . . . . ?
C45 C46 C47 C48 0.3(8) . . . . ?
C46 C47 C48 N1 -179.4(5) . . . . ?
C46 C47 C48 C43 0.3(7) . . . . ?
C37 N1 C48 C47 -162.6(4) . . . . ?
La1 N1 C48 C47 63.0(6) . . . . ?
C37 N1 C48 C43 17.8(6) . . . . ?
La1 N1 C48 C43 -116.7(4) . . . . ?
N2 C43 C48 C47 176.0(4) . . . . ?
C44 C43 C48 C47 -0.9(7) . . . . ?
La2 C43 C48 C47 103.0(5) . . . . ?
N2 C43 C48 N1 -4.3(7) . . . . ?
C44 C43 C48 N1 178.8(4) . . . . ?
La2 C43 C48 N1 -77.3(5) . . . . ?
C52 O1 C49 C50 -10.0(6) . . . . ?
La1 O1 C49 C50 172.1(4) . . . . ?
O1 C49 C50 C51 29.6(7) . . . . ?
C49 C50 C51 C52 -37.7(6) . . . . ?
C49 O1 C52 C51 -14.1(6) . . . . ?
La1 O1 C52 C51 163.9(3) . . . . ?
C50 C51 C52 O1 32.3(6) . . . . ?
